data_4319899
loop_
_publ_author_name
'Richard J. van Haaren'
'Kees Goubitz'
'Jan Fraanje'
'Gino P. F. van Strijdonck'
'Henk Oevering'
'Betty Coussens'
'Joost N. H. Reek'
'Paul C. J. Kamer'
'Piet W. N. M. van Leeuwen'

_publ_section_title
;
 An X-ray Study of the Effect of the Bite Angle of Chelating Ligands on
 the Geometry of Palladium(allyl) Complexes: Implications for the
 Regioselectivity in the Allylic Alkylation
;
_journal_name_full 'Inorganic Chemistry'
_journal_page_first 3363
_journal_page_last 3372
_journal_paper_doi 10.1021/ic0009167
_journal_volume 40
_journal_year 2001
_chemical_formula_moiety '[C39 H37 P2 Fe Pd]^+1^.[B F4]^-1^'
_chemical_formula_sum 'C39 H37 B F4 Fe P2 Pd'
_chemical_formula_weight 816.7
_space_group_IT_number 9
_symmetry_cell_setting monoclinic
_symmetry_space_group_name_Hall 'C -2yc'
_symmetry_space_group_name_H-M 'C 1 c 1'
_audit_creation_date 00-07-31
_audit_creation_method Xtal3.7
_cell_angle_alpha 90.00000
_cell_angle_beta 108.010(10)
_cell_angle_gamma 90.00000
_cell_formula_units_Z 4
_cell_length_a 15.827(3)
_cell_length_b 13.067(2)
_cell_length_c 18.267(3)
_cell_measurement_reflns_used 23
_cell_measurement_temperature 293
_cell_measurement_theta_max 41.60
_cell_measurement_theta_min 40.05
_cell_volume 3592.7(11)
_computing_data_reduction 'xtal ADDREF'
_computing_molecular_graphics xtal
_computing_publication_material 'xtal BONDLA CIFIO'
_computing_structure_refinement 'xtal CRYLSQ'
_computing_structure_solution xtal
_diffrn_ambient_temperature 293
_diffrn_measurement_device_type 'Enrtaf-Nonius CAD4'
_diffrn_measurement_method \w/2\q
_diffrn_radiation_type 'Cu K\a'
_diffrn_radiation_wavelength 1.5418
_diffrn_reflns_limit_h_max 18
_diffrn_reflns_limit_h_min -19
_diffrn_reflns_limit_k_max 16
_diffrn_reflns_limit_k_min 0
_diffrn_reflns_limit_l_max 22
_diffrn_reflns_limit_l_min 0
_diffrn_reflns_theta_max 74.76
_diffrn_reflns_theta_min 4.48
_diffrn_standards_decay_% 6
_diffrn_standards_interval_time 60
_diffrn_standards_number 2
_exptl_absorpt_coefficient_mu '85.2 cm^-1^'
_exptl_absorpt_correction_T_max 0.982
_exptl_absorpt_correction_T_min 0.610
_exptl_absorpt_correction_type psi-scan
_exptl_crystal_density_diffrn 1.51
_exptl_crystal_size_max 0.80
_exptl_crystal_size_mid 0.25
_exptl_crystal_size_min 0.20
_refine_diff_density_max 1.999
_refine_diff_density_min -2.057
_refine_ls_abs_structure_details none
_refine_ls_abs_structure_Flack .00000
_refine_ls_extinction_coef 3239(166)
_refine_ls_extinction_expression 'Eq22 p292 "Cryst. Comp." Munksgaard 1970'
_refine_ls_extinction_method Zachariasen
_refine_ls_goodness_of_fit_all 1.203
_refine_ls_goodness_of_fit_ref 1.211
_refine_ls_matrix_type full
_refine_ls_number_constraints 0
_refine_ls_number_parameters 389
_refine_ls_number_reflns 3521
_refine_ls_number_restraints 47
_refine_ls_R_factor_all .07
_refine_ls_R_factor_gt .067
_refine_ls_shift/su_max .044
_refine_ls_shift/su_mean .004
_refine_ls_structure_factor_coef F
_refine_ls_weighting_scheme calc
_refine_ls_wR_factor_all .082
_refine_ls_wR_factor_ref .08
_reflns_d_resolution_high .799
_reflns_d_resolution_low 9.867
_reflns_limit_h_max 18
_reflns_limit_h_min -19
_reflns_limit_k_max 16
_reflns_limit_k_min 0
_reflns_limit_l_max 22
_reflns_limit_l_min 0
_reflns_number_gt 3694
_reflns_number_total 3694
_reflns_threshold_expression 'F    > 4.00 sig(F   )'
_cod_data_source_file ic0009167_3.cif
_cod_data_source_block global
_cod_depositor_comments
;
The following automatic conversions were performed:

'_exptl_absorpt_correction_type' tag value 'PSI-scans' was replaced
with 'psi-scan' value.

Automatic conversion script
Id: cif_fix_values 1646 2011-03-28 12:23:43Z adriana 
;
_cod_original_sg_symbol_Hall c_-2yc
_cod_original_formula_sum 'C39 H37 P2 Fe Pd B F4'
_cod_database_code 4319899

loop_
_symmetry_equiv_pos_as_xyz
+x,+y,+z
+x,-y,1/2+z
1/2+x,1/2+y,+z
1/2+x,1/2-y,1/2+z

loop_
_atom_site_label
_atom_site_fract_x
_atom_site_fract_y
_atom_site_fract_z
_atom_site_U_iso_or_equiv
_atom_site_adp_type
_atom_site_calc_flag
_atom_site_calc_attached_atom
_atom_site_occupancy
_atom_site_disorder_assembly
_atom_site_disorder_group
Pd .0005(4) .07392(7) .4966(4) .0435(4) Uani ? ? 1.00000 ? ?
Fe .0244(4) .37948(19) .5650(4) .0511(12) Uani ? ? 1.00000 ? ?
C1 -.0111(8) -.0041(10) .3877(7) .080(11) Uani ? ? 1.00000 ? ?
C2 .0137(11) -.0743(10) .4500(12) .068(9) Uani ? ? 1.00000 ? ?
C3 .0922(13) -.0655(12) .5126(10) .060(8) Uani ? ? 1.00000 ? ?
C4 .1062(6) -.1417(9) .5718(6) .119(17) Uani ? ? 1.00000 ? ?
C5 .1750(7) -.0091(7) .5003(5) .071(10) Uani ? ? 1.00000 ? ?
P1 -.0890(5) .2062(3) .4322(4) .0481(18) Uani ? ? 1.00000 ? ?
C11 -.0798(12) .3321(12) .4744(10) .054(8) Uani ? ? 1.00000 ? ?
C12 -.1101(11) .3537(10) .5410(10) .059(9) Uani ? ? 1.00000 ? ?
C13 -.0869(13) .4617(14) .5594(9) .074(11) Uani ? ? 1.00000 ? ?
C14 -.0505(13) .5058(8) .5067(13) .076(10) Uani ? ? 1.00000 ? ?
C15 -.0424(12) .4255(12) .4546(8) .064(9) Uani ? ? 1.00000 ? ?
C21 -.0681(11) .2322(13) .3390(10) .054(8) Uani ? ? 1.00000 ? ?
C22 .0115(10) .2687(16) .3402(7) .071(10) Uani ? ? 1.00000 ? ?
C23 .0287(10) .288(2) .2666(15) .095(15) Uani ? ? 1.00000 ? ?
C24 -.0386(17) .268(2) .2016(8) .088(14) Uani ? ? 1.00000 ? ?
C25 -.1171(12) .2278(18) .2008(8) .084(13) Uani ? ? 1.00000 ? ?
C26 -.1372(8) .2075(14) .2692(10) .063(9) Uani ? ? 1.00000 ? ?
C31 -.2052(11) .1769(12) .4097(9) .049(7) Uani ? ? 1.00000 ? ?
C32 -.2695(11) .2557(7) .3988(10) .063(9) Uani ? ? 1.00000 ? ?
C33 -.3563(13) .2301(15) .3902(11) .080(12) Uani ? ? 1.00000 ? ?
C34 -.3838(7) .1301(18) .3917(11) .074(11) Uani ? ? 1.00000 ? ?
C35 -.3193(15) .0514(8) .3990(12) .079(11) Uani ? ? 1.00000 ? ?
C36 -.2337(10) .0752(11) .4074(11) .064(9) Uani ? ? 1.00000 ? ?
P2 .0413(5) .1333(3) .6231(4) .0473(18) Uani ? ? 1.00000 ? ?
C41 .0886(11) .2574(12) .6262(10) .050(7) Uani ? ? 1.00000 ? ?
C42 .0958(13) .3435(13) .6764(8) .063(9) Uani ? ? 1.00000 ? ?
C43 .1365(13) .4277(8) .6500(11) .072(10) Uani ? ? 1.00000 ? ?
C44 .1588(12) .3919(13) .5861(9) .066(10) Uani ? ? 1.00000 ? ?
C45 .1324(11) .2900(11) .5719(7) .054(8) Uani ? ? 1.00000 ? ?
C51 .1286(12) .0653(12) .6972(9) .056(8) Uani ? ? 1.00000 ? ?
C52 .1039(7) -.0128(14) .7407(11) .070(10) Uani ? ? 1.00000 ? ?
C53 .1711(16) -.0665(13) .7928(11) .081(12) Uani ? ? 1.00000 ? ?
C54 .2605(13) -.0445(15) .8026(10) .081(12) Uani ? ? 1.00000 ? ?
C55 .2819(7) .0362(17) .7614(12) .083(12) Uani ? ? 1.00000 ? ?
C56 .2170(12) .0883(10) .7084(9) .067(9) Uani ? ? 1.00000 ? ?
C61 -.0530(11) .1426(12) .6585(10) .053(8) Uani ? ? 1.00000 ? ?
C62 -.1351(15) .1088(14) .6152(8) .077(11) Uani ? ? 1.00000 ? ?
C63 -.2089(8) .1293(18) .6375(11) .090(14) Uani ? ? 1.00000 ? ?
C64 -.2033(12) .173(2) .7105(15) .113(19) Uani ? ? 1.00000 ? ?
C65 -.1174(14) .2037(15) .7541(7) .071(11) Uani ? ? 1.00000 ? ?
C66 -.0455(8) .1924(15) .7297(9) .070(10) Uani ? ? 1.00000 ? ?
B .80612 .23044 .96172 .15000 Uiso ? ? 1.00000 ? ?
F1 .82768 .14672 1.00794 .25000 Uiso ? ? 1.00000 ? ?
F2 .73008 .20929 .90657 .25000 Uiso ? ? 1.00000 ? ?
F3 .87127 .26555 .93500 .25000 Uiso ? ? 1.00000 ? ?
F4 .78197 .31475 .99164 .25000 Uiso ? ? 1.00000 ? ?
H101 -.06726 -.00990 .34348 .10000 Uiso ? ? 1.00000 ? ?
H102 .02853 .05589 .38880 .10000 Uiso ? ? 1.00000 ? ?
H2 -.02645 -.13388 .44862 .10000 Uiso ? ? 1.00000 ? ?
H401 .05484 -.13835 .59306 .10000 Uiso ? ? 1.00000 ? ?
H402 .10697 -.21052 .54803 .10000 Uiso ? ? 1.00000 ? ?
H403 .16196 -.13572 .61666 .10000 Uiso ? ? 1.00000 ? ?
H501 .19088 -.04655 .45852 .10000 Uiso ? ? 1.00000 ? ?
H502 .15553 .06194 .48253 .10000 Uiso ? ? 1.00000 ? ?
H503 .23082 -.00277 .54463 .10000 Uiso ? ? 1.00000 ? ?
H12 -.14009 .30580 .56791 .10000 Uiso ? ? 1.00000 ? ?
H13 -.09689 .49804 .60425 .10000 Uiso ? ? 1.00000 ? ?
H14 -.03115 .57852 .50480 .10000 Uiso ? ? 1.00000 ? ?
H15 -.01619 .43320 .41150 .10000 Uiso ? ? 1.00000 ? ?
H22 .05838 .28259 .39035 .10000 Uiso ? ? 1.00000 ? ?
H23 .08716 .31495 .26455 .10000 Uiso ? ? 1.00000 ? ?
H24 -.02997 .28362 .15074 .10000 Uiso ? ? 1.00000 ? ?
H25 -.16091 .20958 .14985 .10000 Uiso ? ? 1.00000 ? ?
H26 -.19584 .17904 .26927 .10000 Uiso ? ? 1.00000 ? ?
H32 -.25223 .32898 .39720 .10000 Uiso ? ? 1.00000 ? ?
H33 -.40156 .28588 .38145 .10000 Uiso ? ? 1.00000 ? ?
H34 -.44666 .11281 .38740 .10000 Uiso ? ? 1.00000 ? ?
H35 -.33810 -.02197 .39674 .10000 Uiso ? ? 1.00000 ? ?
H36 -.18984 .01851 .41286 .10000 Uiso ? ? 1.00000 ? ?
H42 .07579 .34491 .72332 .10000 Uiso ? ? 1.00000 ? ?
H43 .14608 .49852 .67189 .10000 Uiso ? ? 1.00000 ? ?
H44 .19116 .43166 .55633 .10000 Uiso ? ? 1.00000 ? ?
H45 .14235 .24710 .53003 .10000 Uiso ? ? 1.00000 ? ?
H52 .03999 -.02851 .73402 .10000 Uiso ? ? 1.00000 ? ?
H53 .15622 -.12182 .82472 .10000 Uiso ? ? 1.00000 ? ?
H54 .30886 -.08537 .83912 .10000 Uiso ? ? 1.00000 ? ?
H55 .34562 .05523 .77081 .10000 Uiso ? ? 1.00000 ? ?
H56 .23275 .14293 .67647 .10000 Uiso ? ? 1.00000 ? ?
H62 -.14176 .06995 .56638 .10000 Uiso ? ? 1.00000 ? ?
H63 -.26881 .11243 .60087 .10000 Uiso ? ? 1.00000 ? ?
H64 -.25683 .18059 .72820 .10000 Uiso ? ? 1.00000 ? ?
H65 -.10761 .23448 .80615 .10000 Uiso ? ? 1.00000 ? ?
H66 .01396 .21754 .76244 .10000 Uiso ? ? 1.00000 ? ?

loop_
_atom_site_aniso_label
_atom_site_aniso_U_11
_atom_site_aniso_U_22
_atom_site_aniso_U_33
_atom_site_aniso_U_12
_atom_site_aniso_U_13
_atom_site_aniso_U_23
Pd .0490(5) .0372(5) .0442(5) .0051(5) .0143(4) -.0036(5)
Fe .0618(14) .0387(13) .0503(13) -.0004(11) .0137(11) -.0023(10)
C1 .101(15) .071(12) .059(11) .011(11) .011(10) -.041(10)
C2 .073(11) .045(9) .086(13) .005(8) .025(10) -.016(9)
C3 .071(10) .041(8) .069(10) .012(8) .024(9) -.008(8)
C4 .22(3) .063(13) .080(15) .052(17) .050(18) .001(11)
C5 .054(9) .079(12) .078(12) -.001(9) .018(8) -.030(10)
P1 .051(2) .042(2) .048(2) .0065(16) .0102(16) -.0022(16)
C11 .067(10) .041(8) .052(9) .011(7) .013(8) -.002(7)
C12 .062(10) .053(9) .064(10) .007(8) .024(8) -.007(8)
C13 .073(12) .053(10) .094(14) .013(9) .024(11) -.026(10)
C14 .079(13) .040(9) .093(14) -.005(9) .004(11) -.005(9)
C15 .085(13) .043(9) .051(10) -.006(8) .001(9) .007(7)
C21 .054(9) .055(9) .050(9) .008(7) .014(7) .002(7)
C22 .064(11) .094(14) .057(10) -.002(10) .021(8) .003(10)
C23 .076(14) .12(2) .104(17) -.002(13) .044(13) .029(15)
C24 .103(17) .112(18) .053(11) .021(14) .029(11) .021(12)
C25 .099(16) .103(17) .047(10) .030(14) .019(10) -.005(10)
C26 .060(10) .077(12) .048(9) .001(9) .010(7) -.011(8)
C31 .049(8) .053(8) .043(7) .004(7) .012(6) -.002(6)
C32 .065(10) .066(11) .049(9) .022(9) .004(8) -.006(8)
C33 .071(13) .104(17) .053(10) .037(12) -.001(9) -.009(10)
C34 .055(10) .109(17) .052(10) -.001(11) .005(8) -.000(11)
C35 .087(14) .067(12) .073(12) -.008(11) .008(10) .013(10)
C36 .057(10) .054(9) .071(11) -.001(8) .004(8) .009(8)
P2 .058(2) .043(2) .0411(19) .0033(17) .0156(17) -.0004(15)
C41 .052(9) .048(8) .048(8) .003(7) .015(7) -.006(7)
C42 .085(12) .049(9) .052(9) .002(9) .016(9) -.001(7)
C43 .071(11) .054(10) .083(13) -.018(9) .012(10) .004(9)
C44 .072(11) .077(12) .061(10) -.035(9) .036(9) -.025(9)
C45 .044(8) .058(9) .059(9) .004(7) .015(7) .009(8)
C51 .078(11) .043(8) .043(8) .010(8) .012(7) -.000(6)
C52 .094(14) .059(10) .069(11) .015(10) .042(10) .016(9)
C53 .113(17) .073(13) .057(11) .019(12) .025(11) .020(10)
C54 .099(15) .060(12) .066(12) .023(10) -.000(11) .005(9)
C55 .079(13) .085(15) .071(13) -.001(11) .004(10) .010(11)
C56 .065(10) .065(11) .063(10) .019(9) .008(8) -.003(9)
C61 .058(9) .048(8) .054(9) -.002(7) .018(7) .001(7)
C62 .096(15) .069(12) .080(13) -.028(11) .047(12) -.020(10)
C63 .081(14) .084(15) .120(18) -.022(12) .054(14) -.005(13)
C64 .13(2) .14(2) .081(16) .00(2) .057(16) .002(16)
C65 .076(12) .086(13) .057(10) .001(10) .027(9) -.008(10)
C66 .086(13) .075(12) .052(9) .004(10) .027(9) -.016(9)

loop_
_atom_type_symbol
_atom_type_description
_atom_type_oxidation_number
_atom_type_number_in_cell
_atom_type_scat_dispersion_real
_atom_type_scat_dispersion_imag
_atom_type_scat_source
C ? 0 156 .017 .009 'Int. Tables Vol IV Tables 2.2B and 2.3.1'
H ? 0 148 0 0 'Int. Tables Vol IV Tables 2.2B and 2.3.1'
Fe ? 0 4 -1.179 3.204 'Int. Tables Vol IV Tables 2.2B and 2.3.1'
P ? 0 8 .283 .434 'Int. Tables Vol IV Tables 2.2B and 2.3.1'
Pd ? 0 4 -.059 3.934 'Int. Tables Vol IV Tables 2.2B and 2.3.1'
B ? 0 4 .008 .004 'Int. Tables Vol IV Tables 2.2B and 2.3.1'
F ? 0 16 .069 .053 'Int. Tables Vol IV Tables 2.2B and 2.3.1'

loop_
_diffrn_attenuator_code
_diffrn_attenuator_scale
? ?

loop_
_geom_angle_atom_site_label_1
_geom_angle_atom_site_label_2
_geom_angle_atom_site_label_3
_geom_angle_site_symmetry_1
_geom_angle_site_symmetry_2
_geom_angle_site_symmetry_3
_geom_angle
_geom_angle_publ_flag
C2 Pd C1 3 3 3 38.1(6) ?
C2 Pd C3 3 3 3 36.8(6) ?
C2 Pd P1 3 3 3 126.2(5) ?
C2 Pd P2 3 3 3 131.4(6) ?
C1 Pd C3 3 3 3 67.5(6) ?
C1 Pd P1 3 3 3 91.1(4) ?
C1 Pd P2 3 3 3 166.9(4) ?
C3 Pd P1 3 3 3 157.4(6) ?
C3 Pd P2 3 3 3 99.7(5) ?
P1 Pd P2 3 3 3 101.2(3) ?
C41 Fe C11 3 3 3 110.5(6) ?
C41 Fe C13 3 3 3 135.9(9) ?
C41 Fe C45 3 3 3 41.4(7) ?
C41 Fe C44 3 3 3 69.2(7) ?
C41 Fe C42 3 3 3 41.1(7) ?
C41 Fe C15 3 3 3 142.0(7) ?
C41 Fe C43 3 3 3 70.0(6) ?
C41 Fe C12 3 3 3 107.2(7) ?
C41 Fe C14 3 3 3 174.9(10) ?
C11 Fe C13 3 3 3 69.4(7) ?
C11 Fe C45 3 3 3 109.2(7) ?
C11 Fe C44 3 3 3 135.3(9) ?
C11 Fe C42 3 3 3 142.5(8) ?
C11 Fe C15 3 3 3 41.5(7) ?
C11 Fe C43 3 3 3 175.0(10) ?
C11 Fe C12 3 3 3 41.9(8) ?
C11 Fe C14 3 3 3 69.0(6) ?
C13 Fe C45 3 3 3 176.7(8) ?
C13 Fe C44 3 3 3 143.0(7) ?
C13 Fe C42 3 3 3 111.8(8) ?
C13 Fe C15 3 3 3 67.8(7) ?
C13 Fe C43 3 3 3 113.9(7) ?
C13 Fe C12 3 3 3 42.0(7) ?
C13 Fe C14 3 3 3 39.0(9) ?
C45 Fe C44 3 3 3 39.9(6) ?
C45 Fe C42 3 3 3 67.3(7) ?
C45 Fe C15 3 3 3 113.3(7) ?
C45 Fe C43 3 3 3 67.7(6) ?
C45 Fe C12 3 3 3 135.1(6) ?
C45 Fe C14 3 3 3 143.7(9) ?
C44 Fe C42 3 3 3 67.1(8) ?
C44 Fe C15 3 3 3 110.6(8) ?
C44 Fe C43 3 3 3 39.8(8) ?
C44 Fe C12 3 3 3 175.0(6) ?
C44 Fe C14 3 3 3 114.9(8) ?
C42 Fe C15 3 3 3 175.9(7) ?
C42 Fe C43 3 3 3 40.7(7) ?
C42 Fe C12 3 3 3 112.8(8) ?
C42 Fe C14 3 3 3 136.7(8) ?
C15 Fe C43 3 3 3 135.4(7) ?
C15 Fe C12 3 3 3 69.9(7) ?
C15 Fe C14 3 3 3 40.6(8) ?
C43 Fe C12 3 3 3 143.1(9) ?
C43 Fe C14 3 3 3 111.0(6) ?
C12 Fe C14 3 3 3 68.9(7) ?
H102 C1 H101 3 3 3 118.0(12) ?
H102 C1 C2 3 3 3 118.3(11) ?
H102 C1 Pd 3 3 3 75.0(7) ?
H101 C1 C2 3 3 3 123.6(13) ?
H101 C1 Pd 3 3 3 124.9(11) ?
C2 C1 Pd 3 3 3 69.4(9) ?
H2 C2 C3 3 3 3 118.5(17) ?
H2 C2 C1 3 3 3 117.8(14) ?
H2 C2 Pd 3 3 3 124.8(16) ?
C3 C2 C1 3 3 3 123.7(14) ?
C3 C2 Pd 3 3 3 77.0(10) ?
C1 C2 Pd 3 3 3 72.5(8) ?
C2 C3 C4 3 3 3 116.6(14) ?
C2 C3 C5 3 3 3 119.0(16) ?
C2 C3 Pd 3 3 3 66.2(9) ?
C4 C3 C5 3 3 3 119.3(12) ?
C4 C3 Pd 3 3 3 126.3(14) ?
C5 C3 Pd 3 3 3 97.6(8) ?
H402 C4 H403 3 3 3 107.5(9) ?
H402 C4 H401 3 3 3 109.1(10) ?
H402 C4 C3 3 3 3 108.4(11) ?
H403 C4 H401 3 3 3 107.0(11) ?
H403 C4 C3 3 3 3 116.9(11) ?
H401 C4 C3 3 3 3 107.8(11) ?
H502 C5 H503 3 3 3 107.0(8) ?
H502 C5 H501 3 3 3 109.4(9) ?
H502 C5 C3 3 3 3 107.1(10) ?
H503 C5 H501 3 3 3 106.9(10) ?
H503 C5 C3 3 3 3 119.1(10) ?
H501 C5 C3 3 3 3 107.1(10) ?
C31 P1 C11 3 3 3 103.5(9) ?
C31 P1 C21 3 3 3 106.8(8) ?
C31 P1 Pd 3 3 3 112.3(6) ?
C11 P1 C21 3 3 3 102.1(8) ?
C11 P1 Pd 3 3 3 120.6(6) ?
C21 P1 Pd 3 3 3 110.3(6) ?
C15 C11 C12 3 3 3 108.0(13) ?
C15 C11 P1 3 3 3 130.2(15) ?
C15 C11 Fe 3 3 3 69.9(8) ?
C12 C11 P1 3 3 3 121.7(13) ?
C12 C11 Fe 3 3 3 70.0(9) ?
P1 C11 Fe 3 3 3 124.2(9) ?
H12 C12 C11 3 3 3 127.8(14) ?
H12 C12 C13 3 3 3 127.7(18) ?
H12 C12 Fe 3 3 3 127.8(11) ?
C11 C12 C13 3 3 3 104.5(15) ?
C11 C12 Fe 3 3 3 68.1(10) ?
C13 C12 Fe 3 3 3 68.1(10) ?
H13 C13 C14 3 3 3 125.0(17) ?
H13 C13 C12 3 3 3 123.4(19) ?
H13 C13 Fe 3 3 3 124.2(12) ?
C14 C13 C12 3 3 3 111.6(16) ?
C14 C13 Fe 3 3 3 73.5(12) ?
C12 C13 Fe 3 3 3 69.9(10) ?
H14 C14 C13 3 3 3 128(2) ?
H14 C14 C15 3 3 3 125(2) ?
H14 C14 Fe 3 3 3 128.8(14) ?
C13 C14 C15 3 3 3 107.1(13) ?
C13 C14 Fe 3 3 3 67.5(10) ?
C15 C14 Fe 3 3 3 67.4(8) ?
H15 C15 C14 3 3 3 125.8(17) ?
H15 C15 C11 3 3 3 125.6(16) ?
H15 C15 Fe 3 3 3 125.9(14) ?
C14 C15 C11 3 3 3 108.6(16) ?
C14 C15 Fe 3 3 3 72.0(9) ?
C11 C15 Fe 3 3 3 68.6(8) ?
C22 C21 C26 3 3 3 123.3(17) ?
C22 C21 P1 3 3 3 118.7(11) ?
C26 C21 P1 3 3 3 117.9(14) ?
H22 C22 C21 3 3 3 120.5(15) ?
H22 C22 C23 3 3 3 120.7(16) ?
C21 C22 C23 3 3 3 118.8(13) ?
H23 C23 C24 3 3 3 121(3) ?
H23 C23 C22 3 3 3 122(2) ?
C24 C23 C22 3 3 3 116.9(18) ?
H24 C24 C25 3 3 3 117.4(17) ?
H24 C24 C23 3 3 3 119(3) ?
C25 C24 C23 3 3 3 123.9(19) ?
H25 C25 C24 3 3 3 118.3(16) ?
H25 C25 C26 3 3 3 120.0(18) ?
C24 C25 C26 3 3 3 121.7(13) ?
H26 C26 C25 3 3 3 122.4(15) ?
H26 C26 C21 3 3 3 122.4(18) ?
C25 C26 C21 3 3 3 115.3(14) ?
C36 C31 C32 3 3 3 118.3(14) ?
C36 C31 P1 3 3 3 120.4(12) ?
C32 C31 P1 3 3 3 121.1(12) ?
H32 C32 C33 3 3 3 120.2(15) ?
H32 C32 C31 3 3 3 120.6(17) ?
C33 C32 C31 3 3 3 119.2(13) ?
H33 C33 C32 3 3 3 118.8(18) ?
H33 C33 C34 3 3 3 118.6(19) ?
C32 C33 C34 3 3 3 122.5(16) ?
H34 C34 C33 3 3 3 122(2) ?
H34 C34 C35 3 3 3 121(2) ?
C33 C34 C35 3 3 3 117.7(15) ?
H35 C35 C36 3 3 3 119.9(17) ?
H35 C35 C34 3 3 3 120(2) ?
C36 C35 C34 3 3 3 120.6(13) ?
H36 C36 C35 3 3 3 118.8(13) ?
H36 C36 C31 3 3 3 119.6(15) ?
C35 C36 C31 3 3 3 121.6(14) ?
C41 P2 C61 3 3 3 108.3(9) ?
C41 P2 C51 3 3 3 101.8(8) ?
C41 P2 Pd 3 3 3 108.7(7) ?
C61 P2 C51 3 3 3 106.6(9) ?
C61 P2 Pd 3 3 3 111.8(6) ?
C51 P2 Pd 3 3 3 118.9(6) ?
C42 C41 C45 3 3 3 104.4(14) ?
C42 C41 P2 3 3 3 133.3(15) ?
C42 C41 Fe 3 3 3 70.3(9) ?
C45 C41 P2 3 3 3 122.3(12) ?
C45 C41 Fe 3 3 3 69.7(9) ?
P2 C41 Fe 3 3 3 124.4(8) ?
H42 C42 C41 3 3 3 125.4(17) ?
H42 C42 C43 3 3 3 124.6(16) ?
H42 C42 Fe 3 3 3 128.5(15) ?
C41 C42 C43 3 3 3 110.0(16) ?
C41 C42 Fe 3 3 3 68.6(8) ?
C43 C42 Fe 3 3 3 69.9(9) ?
H43 C43 C44 3 3 3 127(2) ?
H43 C43 C42 3 3 3 127(2) ?
H43 C43 Fe 3 3 3 124.9(13) ?
C44 C43 C42 3 3 3 106.3(13) ?
C44 C43 Fe 3 3 3 69.5(10) ?
C42 C43 Fe 3 3 3 69.3(9) ?
H44 C44 C45 3 3 3 124.7(18) ?
H44 C44 C43 3 3 3 125.7(16) ?
H44 C44 Fe 3 3 3 128.0(12) ?
C45 C44 C43 3 3 3 109.6(16) ?
C45 C44 Fe 3 3 3 69.9(10) ?
C43 C44 Fe 3 3 3 70.7(12) ?
H45 C45 C44 3 3 3 124.6(17) ?
H45 C45 C41 3 3 3 125.8(14) ?
H45 C45 Fe 3 3 3 126.9(10) ?
C44 C45 C41 3 3 3 109.5(14) ?
C44 C45 Fe 3 3 3 70.2(10) ?
C41 C45 Fe 3 3 3 68.9(9) ?
C56 C51 C52 3 3 3 120.9(13) ?
C56 C51 P2 3 3 3 120.1(13) ?
C52 C51 P2 3 3 3 119.0(13) ?
H52 C52 C53 3 3 3 121(2) ?
H52 C52 C51 3 3 3 121.4(15) ?
C53 C52 C51 3 3 3 117.7(15) ?
H53 C53 C52 3 3 3 120(2) ?
H53 C53 C54 3 3 3 119.0(18) ?
C52 C53 C54 3 3 3 121.0(18) ?
H54 C54 C55 3 3 3 120.0(18) ?
H54 C54 C53 3 3 3 121(2) ?
C55 C54 C53 3 3 3 119.4(15) ?
H55 C55 C56 3 3 3 120(2) ?
H55 C55 C54 3 3 3 119.7(17) ?
C56 C55 C54 3 3 3 120.5(14) ?
H56 C56 C55 3 3 3 120.3(18) ?
H56 C56 C51 3 3 3 119.4(15) ?
C55 C56 C51 3 3 3 120.3(16) ?
C62 C61 C66 3 3 3 118.2(17) ?
C62 C61 P2 3 3 3 120.8(15) ?
C66 C61 P2 3 3 3 120.8(11) ?
H62 C62 C61 3 3 3 120(2) ?
H62 C62 C63 3 3 3 119.7(19) ?
C61 C62 C63 3 3 3 120.4(16) ?
H63 C63 C62 3 3 3 118.3(19) ?
H63 C63 C64 3 3 3 119.0(17) ?
C62 C63 C64 3 3 3 122.7(14) ?
H64 C64 C65 3 3 3 124(3) ?
H64 C64 C63 3 3 3 121.8(18) ?
C65 C64 C63 3 3 3 114(2) ?
H65 C65 C66 3 3 3 117.3(17) ?
H65 C65 C64 3 3 3 119(2) ?
C66 C65 C64 3 3 3 123.2(17) ?
H66 C66 C65 3 3 3 119.9(17) ?
H66 C66 C61 3 3 3 119.6(15) ?
C65 C66 C61 3 3 3 120.5(13) ?
F4 B F2 '2 564' '2 564' '2 564' 100.016(9) ?
F4 B F3 '2 564' '2 564' '2 564' 102.387(8) ?
F4 B F1 '2 564' '2 564' '2 564' 117.243(11) ?
F2 B F3 '2 564' '2 564' '2 564' 114.058(13) ?
F2 B F1 '2 564' '2 564' '2 564' 107.224(8) ?
F3 B F1 '2 564' '2 564' '2 564' 115.136(9) ?

loop_
_geom_bond_atom_site_label_1
_geom_bond_atom_site_label_2
_geom_bond_site_symmetry_1
_geom_bond_site_symmetry_2
_geom_bond_distance
_geom_bond_publ_flag
Pd C2 3 3 2.152(16) ?
Pd C1 3 3 2.192(15) ?
Pd C3 3 3 2.291(18) ?
Pd P1 3 3 2.313(6) ?
Pd P2 3 3 2.331(9) ?
Fe C41 3 3 2.031(16) ?
Fe C11 3 3 2.038(16) ?
Fe C13 3 3 2.04(2) ?
Fe C45 3 3 2.042(17) ?
Fe C44 3 3 2.05(2) ?
Fe C42 3 3 2.054(14) ?
Fe C15 3 3 2.056(15) ?
Fe C43 3 3 2.062(18) ?
Fe C12 3 3 2.064(18) ?
Fe C14 3 3 2.117(15) ?
C1 H102 3 3 1.000(13) ?
C1 H101 3 3 1.002(11) ?
C1 C2 3 3 1.42(2) ?
C2 H2 3 3 1.001(15) ?
C2 C3 3 3 1.41(2) ?
C3 C4 3 3 1.44(2) ?
C3 C5 3 3 1.58(2) ?
C4 H402 3 3 1.000(11) ?
C4 H403 3 3 1.004(8) ?
C4 H401 3 3 1.005(11) ?
C5 H502 3 3 .999(9) ?
C5 H503 3 3 1.001(8) ?
C5 H501 3 3 1.002(10) ?
P1 C31 3 3 1.797(18) ?
P1 C11 3 3 1.804(16) ?
P1 C21 3 3 1.86(2) ?
C11 C15 3 3 1.45(2) ?
C11 C12 3 3 1.47(3) ?
C12 H12 3 3 1.001(18) ?
C12 C13 3 3 1.47(2) ?
C13 H13 3 3 1.001(19) ?
C13 C14 3 3 1.39(3) ?
C14 H14 3 3 1.003(12) ?
C14 C15 3 3 1.45(2) ?
C15 H15 3 3 1.002(18) ?
C21 C22 3 3 1.34(3) ?
C21 C26 3 3 1.44(2) ?
C22 H22 3 3 1.001(12) ?
C22 C23 3 3 1.47(3) ?
C23 H23 3 3 1.002(19) ?
C23 C24 3 3 1.35(3) ?
C24 H24 3 3 1.00(2) ?
C24 C25 3 3 1.35(3) ?
C25 H25 3 3 1.003(14) ?
C25 C26 3 3 1.41(3) ?
C26 H26 3 3 1.001(14) ?
C31 C36 3 3 1.40(2) ?
C31 C32 3 3 1.42(2) ?
C32 H32 3 3 .999(11) ?
C32 C33 3 3 1.37(3) ?
C33 H33 3 3 1.00(2) ?
C33 C34 3 3 1.38(3) ?
C34 H34 3 3 1.000(13) ?
C34 C35 3 3 1.43(3) ?
C35 H35 3 3 1.001(12) ?
C35 C36 3 3 1.35(3) ?
C36 H36 3 3 .998(15) ?
P2 C41 3 3 1.779(17) ?
P2 C61 3 3 1.81(2) ?
P2 C51 3 3 1.837(16) ?
C41 C42 3 3 1.43(2) ?
C41 C45 3 3 1.44(3) ?
C42 H42 3 3 1.001(18) ?
C42 C43 3 3 1.43(3) ?
C43 H43 3 3 1.001(12) ?
C43 C44 3 3 1.40(3) ?
C44 H44 3 3 1.00(2) ?
C44 C45 3 3 1.40(2) ?
C45 H45 3 3 .999(15) ?
C51 C56 3 3 1.38(3) ?
C51 C52 3 3 1.42(3) ?
C52 H52 3 3 1.002(12) ?
C52 C53 3 3 1.38(2) ?
C53 H53 3 3 1.00(2) ?
C53 C54 3 3 1.40(3) ?
C54 H54 3 3 1.001(17) ?
C54 C55 3 3 1.40(3) ?
C55 H55 3 3 1.001(12) ?
C55 C56 3 3 1.36(2) ?
C56 H56 3 3 1.001(17) ?
C61 C62 3 3 1.37(2) ?
C61 C66 3 3 1.43(2) ?
C62 H62 3 3 1.003(17) ?
C62 C63 3 3 1.38(3) ?
C63 H63 3 3 1.001(13) ?
C63 C64 3 3 1.43(4) ?
C64 H64 3 3 1.00(2) ?
C64 C65 3 3 1.40(3) ?
C65 H65 3 3 .999(14) ?
C65 C66 3 3 1.35(3) ?
C66 H66 3 3 1.001(12) ?
B F4 '2 564' '2 564' 1.33694(15) ?
B F2 '2 564' '2 564' 1.33787(18) ?
B F3 '2 564' '2 564' 1.35030(18) ?
B F1 '2 564' '2 564' 1.35950(15) ?

loop_
_geom_contact_atom_site_label_1
_geom_contact_atom_site_label_2
_geom_contact_distance
_geom_contact_site_symmetry_1
_geom_contact_site_symmetry_2
_geom_contact_publ_flag
H502 H503 1.60808(17) 3 3 ?
H501 H503 1.6082(2) 3 3 ?
H401 H403 1.6153(3) 3 3 ?
H402 H403 1.61549(17) 3 3 ?
H401 H402 1.63296(16) 3 3 ?
H501 H502 1.6330(2) 3 3 ?
H101 H102 1.7166(2) 3 3 ?
C3 H401 1.99(2) 3 3 ?
C3 H402 1.993(16) 3 3 ?
C25 H24 2.01(2) 3 3 ?
C66 H65 2.017(18) 3 3 ?
C24 H25 2.02(2) 3 3 ?
C23 H24 2.03(2) 3 3 ?
C35 H36 2.03(2) 3 3 ?
C21 H22 2.039(16) 3 3 ?
C65 H66 2.04(2) 3 3 ?
C36 H35 2.045(15) 3 3 ?
C56 H55 2.048(17) 3 3 ?
F2 F4 2.0493(2) '2 564' '2 564' ?
C62 H63 2.05(2) 3 3 ?
C55 H56 2.05(2) 3 3 ?
C32 H33 2.053(18) 3 3 ?
C34 H33 2.06(2) 3 3 ?
C24 H23 2.06(2) 3 3 ?
C61 H62 2.060(15) 3 3 ?
C33 H32 2.07(2) 3 3 ?
C63 H62 2.07(2) 3 3 ?
C51 H56 2.07(2) 3 3 ?
C52 H53 2.070(18) 3 3 ?
C54 H53 2.08(2) 3 3 ?
C53 H52 2.08(2) 3 3 ?
C3 H2 2.081(17) 3 3 ?
C54 H55 2.08(2) 3 3 ?
C31 H36 2.082(16) 3 3 ?
C1 H2 2.083(13) 3 3 ?
C55 H54 2.08(2) 3 3 ?
C33 H34 2.09(2) 3 3 ?
C64 H65 2.09(2) 3 3 ?
C2 H102 2.087(17) 3 3 ?
C3 H403 2.093(17) 3 3 ?
F3 F4 2.0941(3) '2 564' '2 564' ?
C26 H25 2.095(18) 3 3 ?
C53 H54 2.10(2) 3 3 ?
C3 H502 2.102(18) 3 3 ?
C64 H63 2.10(3) 3 3 ?
C3 H501 2.10(2) 3 3 ?
C34 H35 2.11(2) 3 3 ?
C61 H66 2.108(16) 3 3 ?
C31 H32 2.110(16) 3 3 ?
C25 H26 2.12(2) 3 3 ?
C35 H34 2.12(2) 3 3 ?
C51 H52 2.12(2) 3 3 ?
C44 H45 2.129(17) 3 3 ?
C14 H13 2.13(3) 3 3 ?
C45 H44 2.130(15) 3 3 ?
C65 H64 2.13(2) 3 3 ?
C63 H64 2.13(2) 3 3 ?
C2 H101 2.143(17) 3 3 ?
C43 H44 2.14(2) 3 3 ?
C21 H26 2.145(16) 3 3 ?
C44 H43 2.152(18) 3 3 ?
C13 H14 2.16(2) 3 3 ?
H42 H66 2.1612(2) 3 3 ?
Pd H102 2.162(7) 3 3 ?
C23 H22 2.16(3) 3 3 ?
C43 H42 2.16(2) 3 3 ?
C41 H42 2.171(18) 3 3 ?
F1 F2 2.1715(2) '2 564' '2 564' ?
H33 H66 2.1721(3) 3 '2 564' ?
C22 H23 2.176(17) 3 3 ?
C41 H45 2.18(2) 3 3 ?
C15 H14 2.185(16) 3 3 ?
C12 H13 2.187(15) 3 3 ?
C42 H43 2.188(18) 3 3 ?
C11 H15 2.19(2) 3 3 ?
C14 H15 2.19(2) 3 3 ?
H102 H502 2.2023(3) 3 3 ?
C11 H12 2.23(2) 3 3 ?
C13 H12 2.23(2) 3 3 ?
C3 H503 2.244(19) 3 3 ?
F2 F3 2.2552(4) '2 564' '2 564' ?
C42 C44 2.27(3) 3 3 ?
C42 C45 2.27(2) 3 3 ?
H24 H25 2.2826(4) 3 3 ?
C13 C15 2.28(3) 3 3 ?
C43 C45 2.28(2) 3 3 ?
F1 F3 2.2872(2) '2 564' '2 564' ?
F1 F4 2.3021(3) '2 564' '2 564' ?
H501 H32 2.3097(2) 3 '1 655' ?
H65 H66 2.3106(4) 3 3 ?
C41 C44 2.32(3) 3 3 ?
C11 C13 2.32(2) 3 3 ?
F3 H2 2.3224(3) '2 564' '1 665' ?
H35 H36 2.3335(4) 3 3 ?
C41 C43 2.35(2) 3 3 ?
H62 H63 2.3519(4) 3 3 ?
C11 C14 2.354(19) 3 3 ?
H23 H24 2.3543(3) 3 3 ?
H32 H33 2.3591(4) 3 3 ?
C12 C15 2.36(3) 3 3 ?
H55 H56 2.3603(3) 3 3 ?
C12 C14 2.37(2) 3 3 ?
C51 C55 2.38(2) 3 3 ?
C23 C25 2.38(2) 3 3 ?
C63 C65 2.38(2) 3 3 ?
C61 C63 2.38(2) 3 3 ?
H33 H34 2.3841(3) 3 3 ?
H15 H22 2.3868(3) 3 3 ?
C54 C56 2.39(2) 3 3 ?
H54 H55 2.3916(3) 3 3 ?
H52 H53 2.3940(3) 3 3 ?
H53 H54 2.3957(4) 3 3 ?
C51 C53 2.40(2) 3 3 ?
C62 C66 2.40(2) 3 3 ?
C21 C25 2.40(2) 3 3 ?
C33 C35 2.40(2) 3 3 ?
C31 C35 2.40(2) 3 3 ?
C24 C26 2.40(3) 3 3 ?
C22 C24 2.409(19) 3 3 ?
C31 C33 2.41(3) 3 3 ?
C34 C36 2.41(2) 3 3 ?
C61 C65 2.41(3) 3 3 ?
C53 C55 2.41(3) 3 3 ?
C32 C34 2.42(2) 3 3 ?
C32 C36 2.420(17) 3 3 ?
C52 C54 2.42(2) 3 3 ?
C2 C4 2.42(2) 3 3 ?
C21 C23 2.42(3) 3 3 ?
C64 C66 2.43(2) 3 3 ?
H34 H35 2.4294(3) 3 3 ?
C52 C56 2.44(3) 3 3 ?
H101 H2 2.4420(3) 3 3 ?
H63 H64 2.4427(4) 3 3 ?
H25 H26 2.4433(3) 3 3 ?
C22 C26 2.44(2) 3 3 ?
H64 H65 2.4538(4) 3 3 ?
C62 C64 2.46(4) 3 3 ?
C1 C3 2.49(2) 3 3 ?
F3 H65 2.5105(4) '2 564' '2 664' ?
H22 H23 2.5128(4) 3 3 ?
H44 H63 2.5147(3) 3 '1 665' ?
H2 H402 2.5275(3) 3 3 ?
H22 H45 2.5288(4) 3 3 ?
H44 H45 2.5327(4) 3 3 ?
F4 H502 2.5343(3) '2 564' 3 ?
Pd H502 2.551(7) 3 3 ?
H2 H401 2.5537(4) 3 3 ?
C4 H2 2.562(9) 3 3 ?
C2 C5 2.576(18) 3 3 ?
H13 H14 2.5802(3) 3 3 ?
H43 H44 2.5807(3) 3 3 ?
H502 H45 2.6004(3) 3 3 ?
F3 H54 2.6015(3) '2 564' '4 554' ?
C4 C5 2.603(16) 3 3 ?
H503 H13 2.6048(5) 3 '1 655' ?
H43 H63 2.6065(3) 3 '1 665' ?
H42 H43 2.6068(3) 3 3 ?
H14 H15 2.6108(3) 3 3 ?
H403 H503 2.6123(3) 3 3 ?
C31 H26 2.615(17) 3 3 ?
C22 H15 2.62(2) 3 3 ?
C2 H401 2.63(2) 3 3 ?
C2 H402 2.631(15) 3 3 ?
H12 H13 2.6339(4) 3 3 ?
F3 H14 2.6353(3) '2 564' '1 655' ?
F2 H22 2.6431(5) '2 564' 3 ?
F4 H45 2.6432(4) '2 564' 3 ?
C41 H56 2.645(16) 3 3 ?
H101 H36 2.6510(4) 3 3 ?
C11 H32 2.656(17) 3 3 ?
F2 H35 2.6585(4) '2 564' '1 665' ?
F1 H25 2.6716(4) '2 564' '2 665' ?
C33 H66 2.677(17) 3 '2 564' ?
H15 H34 2.6856(3) 3 '1 665' ?
C3 H102 2.689(17) 3 3 ?
H25 H56 2.6999(3) 3 '2 564' ?
C5 H102 2.706(9) 3 3 ?
C62 H12 2.708(18) 3 3 ?
H401 H24 2.7184(3) 3 4 ?
F2 H53 2.7187(3) '2 564' '4 554' ?
Fe H13 2.730(7) 3 3 ?
F1 H36 2.7308(3) '2 564' '1 665' ?
C21 C24 2.73(3) 3 3 ?
C63 C66 2.742(18) 3 3 ?
H23 H64 2.7486(5) 3 '2 664' ?
C5 H403 2.752(10) 3 3 ?
H36 H62 2.7525(4) 3 3 ?
C33 C36 2.76(2) 3 3 ?
C21 H102 2.759(16) 3 3 ?
Fe H43 2.760(5) 3 3 ?
C62 C65 2.76(2) 3 3 ?
Fe H45 2.760(6) 3 3 ?
C51 C54 2.76(2) 3 3 ?
H501 H33 2.7647(3) 3 '1 655' ?
Fe H15 2.766(7) 3 3 ?
H102 H53 2.7676(4) 3 '4 554' ?
P2 C62 2.77(3) 3 3 ?
P1 C22 2.770(19) 3 3 ?
F1 H44 2.7712(4) '2 564' 3 ?
C53 C56 2.77(3) 3 3 ?
C22 C25 2.776(18) 3 3 ?
Fe H44 2.777(7) 3 3 ?
C2 H502 2.781(15) 3 3 ?
P1 C36 2.781(16) 3 3 ?
C2 H33 2.782(19) 3 '1 655' ?
C2 H501 2.783(18) 3 3 ?
C32 C35 2.783(16) 3 3 ?
C61 H12 2.789(15) 3 3 ?
Fe H42 2.789(7) 3 3 ?
Fe H12 2.792(7) 3 3 ?
C66 H42 2.794(17) 3 3 ?
C61 H52 2.795(15) 3 3 ?
C52 C55 2.798(17) 3 3 ?
P2 C56 2.799(18) 3 3 ?
P1 C32 2.805(19) 3 3 ?
C41 C51 2.81(2) 3 3 ?
C1 H502 2.806(11) 3 3 ?
C31 C34 2.81(2) 3 3 ?
P2 C52 2.82(2) 3 3 ?
P2 C66 2.82(2) 3 3 ?
H15 H55 2.8170(4) 3 '2 564' ?
C36 H62 2.818(18) 3 3 ?
P2 C45 2.824(17) 3 3 ?
C45 H56 2.826(13) 3 3 ?
H102 H501 2.8272(4) 3 3 ?
C11 C31 2.83(2) 3 3 ?
H2 H33 2.8306(3) 3 '1 655' ?
H23 H53 2.8335(4) 3 '4 554' ?
C4 H503 2.835(11) 3 3 ?
P1 C26 2.84(2) 3 3 ?
C25 H56 2.84(2) 3 '2 564' ?
C23 C26 2.84(2) 3 3 ?
F1 H2 2.8423(4) '2 564' '1 665' ?
H2 H65 2.8432(4) 3 '4 554' ?
Pd H2 2.845(2) 3 3 ?
H43 H64 2.8464(3) 3 '1 665' ?
C61 C64 2.85(3) 3 3 ?
C42 H66 2.848(19) 3 3 ?
F4 H503 2.8484(3) '2 564' 3 ?
P1 H22 2.851(8) 3 3 ?
C13 H503 2.85(2) 3 '1 565' ?
H54 H65 2.8537(3) 3 '1 655' ?
C11 C21 2.85(3) 3 3 ?
Fe H14 2.855(3) 3 3 ?
P1 C12 2.861(18) 3 3 ?
H35 H44 2.8714(5) 3 . ?
P2 H62 2.880(7) 3 3 ?
F2 H23 2.8841(4) '2 564' 3 ?
Pd H101 2.884(6) 3 3 ?
P2 H56 2.885(7) 3 3 ?
P1 H36 2.887(5) 3 3 ?
H14 H34 2.8916(4) 3 '1 665' ?
H26 H56 2.8945(3) 3 '2 564' ?
C12 H32 2.901(15) 3 3 ?
C41 C61 2.91(3) 3 3 ?
C22 H102 2.91(2) 3 3 ?
Pd H62 2.910(7) 3 3 ?
H102 H52 2.9108(5) 3 '4 554' ?
C51 C61 2.92(3) 3 3 ?
P2 H66 2.926(8) 3 3 ?
C15 H22 2.927(18) 3 3 ?
C23 H53 2.93(2) 3 '4 554' ?
P2 H52 2.933(6) 3 3 ?
P1 H32 2.938(6) 3 3 ?
C21 C31 2.94(3) 3 3 ?
C21 H15 2.942(16) 3 3 ?
C32 H501 2.947(13) 3 '1 565' ?
H102 H2 2.9476(3) 3 3 ?
H45 H56 2.9477(4) 3 3 ?
Pd C5 2.949(12) 3 3 ?
P2 C42 2.952(17) 3 3 ?
P1 H26 2.955(7) 3 3 ?
P1 C15 2.955(17) 3 3 ?
C34 H42 2.96(2) 3 '2 564' ?
C26 H56 2.961(15) 3 '2 564' ?
H15 H35 2.9716(5) 3 '1 665' ?
P1 H102 2.977(7) 3 3 ?
C65 H101 2.984(18) 3 4 ?
H502 H53 2.9902(5) 3 '4 554' ?
H402 H63 2.9960(3) 3 '1 655' ?
C63 H12 3.00(2) 3 3 ?
H102 H22 2.9985(4) 3 3 ?
H402 H33 3.0043(5) 3 '1 655' ?
C66 H33 3.008(13) 3 '2 665' ?
B H2 3.0106(5) '2 564' '1 665' ?
F1 H62 3.0116(4) '2 564' '1 665' ?
Pd H36 3.014(6) 3 3 ?
H22 H35 3.0169(4) 3 '1 665' ?
C1 H36 3.017(14) 3 3 ?
H401 H52 3.0198(4) 3 3 ?
C1 C5 3.027(14) 3 3 ?
C44 H25 3.034(18) 3 '2 665' ?
H101 H65 3.0357(4) 3 '4 554' ?
H101 H52 3.0383(4) 3 '4 554' ?
C52 H401 3.05(2) 3 3 ?
F2 H45 3.0456(4) '2 564' 3 ?
H25 H44 3.0550(3) 3 '2 564' ?
C4 H501 3.056(12) 3 3 ?
P2 H45 3.056(8) 3 3 ?
C11 C32 3.06(2) 3 3 ?
C31 H62 3.062(15) 3 3 ?
H503 H56 3.0626(4) 3 3 ?
C33 H42 3.06(2) 3 '2 564' ?
C41 C56 3.06(2) 3 3 ?
H22 H53 3.0654(3) 3 '4 554' ?
C22 H53 3.068(19) 3 '4 554' ?
H13 H24 3.0703(4) 3 '4 565' ?
C5 H402 3.071(10) 3 3 ?
F4 H25 3.0729(4) '2 564' '2 665' ?
C63 H43 3.078(19) 3 . ?
C44 H63 3.082(17) 3 '1 665' ?
H12 H62 3.0821(5) 3 3 ?
C36 H26 3.08(2) 3 3 ?
H12 H32 3.0892(4) 3 3 ?
C26 C31 3.10(3) 3 3 ?
H34 H66 3.1038(4) 3 '2 564' ?
C11 H22 3.10(2) 3 3 ?
C1 H501 3.106(11) 3 3 ?
C3 H33 3.109(19) 3 '1 655' ?
C32 H26 3.11(2) 3 3 ?
C41 H66 3.11(2) 3 3 ?
C26 H55 3.113(18) 3 '2 564' ?
Pd H45 3.113(4) 3 3 ?
C43 H63 3.116(17) 3 '1 665' ?
P1 H12 3.119(8) 3 3 ?
C34 H66 3.13(2) 3 '2 564' ?
C51 H403 3.134(17) 3 3 ?
H33 H65 3.1344(6) 3 '2 564' ?
C45 H25 3.138(15) 3 '2 665' ?
C52 H403 3.14(2) 3 3 ?
C63 H44 3.15(2) 3 . ?
H403 H64 3.1537(3) 3 '1 655' ?
C12 H503 3.157(17) 3 '1 565' ?
C45 H22 3.159(13) 3 3 ?
H44 H62 3.1608(4) 3 '1 665' ?
H23 H35 3.1631(3) 3 '1 665' ?
C51 H66 3.164(19) 3 3 ?
C21 H101 3.165(17) 3 3 ?
H2 H36 3.1677(4) 3 3 ?
C33 H501 3.17(2) 3 '1 565' ?
H34 H42 3.1739(5) 3 '2 564' ?
H503 H12 3.1741(4) 3 '1 655' ?
C21 H55 3.175(16) 3 '2 564' ?
C66 H52 3.178(18) 3 3 ?
C1 H52 3.182(15) 3 '4 554' ?
C43 H26 3.188(17) 3 '2 665' ?
F4 H53 3.1926(4) '2 564' '4 554' ?
C26 H101 3.195(17) 3 3 ?
C52 C61 3.20(2) 3 3 ?
C32 H12 3.202(15) 3 3 ?
H501 H53 3.2071(4) 3 '4 554' ?
C33 H402 3.21(2) 3 '1 565' ?
F4 H14 3.2111(5) '2 564' '1 655' ?
H14 H24 3.2127(4) 3 '4 565' ?
H34 H65 3.2149(4) 3 '2 564' ?
C64 H43 3.22(3) 3 . ?
C1 P1 3.217(14) 3 3 ?
B H45 3.2189(5) '2 564' 3 ?
H101 H26 3.2200(4) 3 3 ?
H402 H501 3.2203(3) 3 3 ?
F1 H35 3.2205(4) '2 564' '1 665' ?
C55 H32 3.22(2) 3 '2 665' ?
F4 H54 3.2218(4) '2 564' '4 554' ?
C42 H26 3.222(18) 3 '2 665' ?
C15 C22 3.22(2) 3 3 ?
F2 H36 3.2233(4) '2 564' '1 665' ?
C31 H12 3.227(15) 3 3 ?
C44 H42 3.23(2) 3 3 ?
C66 H12 3.231(16) 3 3 ?
C35 H44 3.23(2) 3 . ?
C42 H44 3.235(19) 3 3 ?
C15 C21 3.24(2) 3 3 ?
C25 H55 3.24(2) 3 '2 564' ?
C42 H45 3.240(17) 3 3 ?
C45 H42 3.240(16) 3 3 ?
C43 H45 3.241(17) 3 3 ?
P1 H15 3.247(5) 3 3 ?
C13 H15 3.25(2) 3 3 ?
C45 H43 3.250(14) 3 3 ?
C66 H101 3.251(19) 3 4 ?
C15 H13 3.252(17) 3 3 ?
H25 H45 3.2546(5) 3 '2 564' ?
Pd H401 3.256(3) 3 3 ?
C53 H102 3.26(3) 3 4 ?
C23 H25 3.262(17) 3 3 ?
C1 C21 3.26(2) 3 3 ?
H23 H43 3.2637(3) 3 '4 564' ?
P2 H42 3.267(5) 3 3 ?
C1 H33 3.267(13) 3 '1 655' ?
C51 H401 3.269(15) 3 3 ?
C5 H32 3.270(10) 3 '1 655' ?
C61 H63 3.272(17) 3 3 ?
C12 C32 3.27(2) 3 3 ?
H403 H501 3.2757(4) 3 3 ?
C41 H44 3.276(18) 3 3 ?
H33 H42 3.2791(4) 3 '2 564' ?
C51 H55 3.281(18) 3 3 ?
C25 H23 3.283(19) 3 3 ?
C11 H13 3.285(18) 3 3 ?
C15 H55 3.285(13) 3 '2 564' ?
C24 H401 3.29(2) 3 '4 554' ?
C56 H54 3.289(14) 3 3 ?
C26 H24 3.289(18) 3 3 ?
C56 H503 3.289(18) 3 3 ?
H14 H54 3.2925(4) 3 '2 564' ?
C65 H63 3.294(15) 3 3 ?
C53 H501 3.29(2) 3 4 ?
C12 C41 3.30(2) 3 3 ?
B H54 3.2969(4) '2 564' '4 554' ?
C54 H56 3.297(19) 3 3 ?
C62 H66 3.301(16) 3 3 ?
C61 H65 3.30(2) 3 3 ?
C63 H65 3.302(18) 3 3 ?
C53 H403 3.30(2) 3 3 ?
H52 H66 3.3028(5) 3 3 ?
C31 H35 3.305(16) 3 3 ?
C35 H33 3.305(13) 3 3 ?
C33 H35 3.31(2) 3 3 ?
C15 H34 3.309(18) 3 '1 665' ?
C12 H501 3.311(15) 3 '1 565' ?
C2 H36 3.311(16) 3 3 ?
C31 H33 3.311(16) 3 3 ?
C34 H36 3.311(15) 3 3 ?
C34 H32 3.31(2) 3 3 ?
C51 H53 3.312(16) 3 3 ?
C66 H62 3.313(16) 3 3 ?
C11 C22 3.31(3) 3 3 ?
C36 H34 3.313(16) 3 3 ?
C55 H53 3.31(2) 3 3 ?
C41 H43 3.314(15) 3 3 ?
C24 H26 3.31(3) 3 3 ?
C11 H14 3.317(15) 3 3 ?
C2 H403 3.317(17) 3 3 ?
C24 H22 3.318(14) 3 3 ?
C53 H55 3.32(2) 3 3 ?
C32 H34 3.321(16) 3 3 ?
C21 H25 3.323(17) 3 3 ?
C64 H66 3.32(2) 3 3 ?
C22 H24 3.324(13) 3 3 ?
B H25 3.3239(6) '2 564' '2 665' ?
C52 H54 3.324(11) 3 3 ?
C61 H42 3.325(16) 3 3 ?
C52 H102 3.33(2) 3 4 ?
C32 H36 3.325(11) 3 3 ?
C12 H15 3.33(2) 3 3 ?
C11 C45 3.33(2) 3 3 ?
P1 H101 3.327(5) 3 3 ?
C14 H12 3.327(18) 3 3 ?
F4 H501 3.3286(4) '2 564' 3 ?
C36 H32 3.330(14) 3 3 ?
C54 H52 3.33(2) 3 3 ?
C15 H12 3.331(18) 3 3 ?
H15 H54 3.3325(4) 3 '2 564' ?
C21 H23 3.33(2) 3 3 ?
C12 C31 3.34(2) 3 3 ?
H26 H36 3.3369(4) 3 3 ?
P1 H62 3.337(7) 3 3 ?
C4 H502 3.338(11) 3 3 ?
C12 H14 3.338(15) 3 3 ?
C52 H56 3.340(17) 3 3 ?
C66 H64 3.341(13) 3 3 ?
C54 H32 3.34(2) 3 '2 665' ?
C11 C41 3.34(2) 3 3 ?
C42 C66 3.34(3) 3 3 ?
C14 H54 3.345(19) 3 '2 564' ?
C22 H26 3.346(16) 3 3 ?
C26 H22 3.347(12) 3 3 ?
C56 H52 3.35(2) 3 3 ?
Pd C4 3.348(11) 3 3 ?
F2 H64 3.3491(5) '2 564' '2 664' ?
F2 H54 3.3499(4) '2 564' '4 554' ?
C56 H403 3.352(14) 3 3 ?
C24 H52 3.35(3) 3 '4 554' ?
Pd C41 3.355(16) 3 3 ?
C41 C66 3.36(3) 3 3 ?
C64 H62 3.36(3) 3 3 ?
C15 H54 3.359(15) 3 '2 564' ?
H402 H503 3.3601(4) 3 3 ?
C62 H64 3.36(2) 3 3 ?
C5 H401 3.367(11) 3 3 ?
Fe P2 3.372(5) 3 3 ?
C15 C44 3.37(2) 3 3 ?
H26 H32 3.3743(4) 3 3 ?
B H36 3.3791(5) '2 564' '1 665' ?
F1 H45 3.3799(5) '2 564' 3 ?
C56 H26 3.381(14) 3 '2 665' ?
C36 H101 3.382(19) 3 3 ?
F1 H24 3.3833(3) '2 564' '2 665' ?
F4 H13 3.3842(3) '2 564' '1 655' ?
C64 H403 3.39(3) 3 '1 565' ?
C13 C42 3.39(2) 3 3 ?
Fe P1 3.397(7) 3 3 ?
C15 H32 3.400(18) 3 3 ?
C42 H56 3.401(19) 3 3 ?
H501 H12 3.4010(4) 3 '1 655' ?
C52 H66 3.404(17) 3 3 ?
C35 H42 3.405(19) 3 '2 564' ?
C34 H15 3.41(2) 3 . ?
C3 H101 3.408(16) 3 3 ?
C14 H34 3.41(2) 3 '1 665' ?
H402 H24 3.4125(4) 3 4 ?
H12 H63 3.4141(4) 3 3 ?
C24 H55 3.42(3) 3 '2 564' ?
C51 C66 3.42(3) 3 3 ?
C15 C45 3.42(2) 3 3 ?
Pd C31 3.425(16) 3 3 ?
C22 H55 3.425(18) 3 '2 564' ?
C5 H33 3.425(9) 3 '1 655' ?
C12 C42 3.43(2) 3 3 ?
C13 H501 3.430(19) 3 '1 565' ?
C13 C43 3.44(3) 3 3 ?
Pd C21 3.438(17) 3 3 ?
Pd C61 3.44(2) 3 3 ?
C12 C61 3.44(2) 3 3 ?
C64 H101 3.44(3) 3 4 ?
C2 H65 3.443(16) 3 '4 554' ?
C5 H2 3.443(10) 3 3 ?
C14 C43 3.44(2) 3 3 ?
C62 H52 3.449(18) 3 3 ?
F1 H401 3.4494(6) '2 564' '1 665' ?
H502 H22 3.4513(4) 3 3 ?
H402 H14 3.4546(4) 3 '3 545' ?
C5 H45 3.455(9) 3 3 ?
C23 H52 3.46(3) 3 '4 554' ?
B H53 3.4563(3) '2 564' '4 554' ?
C22 H45 3.457(11) 3 3 ?
H26 H42 3.4627(7) 3 '2 564' ?
C2 H503 3.463(15) 3 3 ?
C35 H62 3.463(19) 3 3 ?
C26 H102 3.469(14) 3 3 ?
C45 H502 3.471(15) 3 3 ?
H26 H43 3.4721(4) 3 '2 564' ?
C42 C61 3.47(2) 3 3 ?
C4 H24 3.476(11) 3 4 ?
C26 C56 3.48(2) 3 '2 564' ?
C54 H403 3.480(17) 3 3 ?
F4 H24 3.4817(4) '2 564' '2 665' ?
C53 H23 3.485(17) 3 4 ?
C65 H33 3.491(18) 3 '2 665' ?
C4 C51 3.49(2) 3 3 ?
C1 H65 3.494(12) 3 '4 554' ?
H32 H55 3.4970(4) 3 '2 564' ?
B H14 3.4973(4) '2 564' '1 655' ?
C41 H12 3.499(17) 3 3 ?
C62 H44 3.50(2) 3 . ?
C56 H32 3.501(17) 3 '2 665' ?
C23 H15 3.50(3) 3 3 ?
F2 H44 3.5068(4) '2 564' 3 ?
H403 H63 3.5086(5) 3 '1 655' ?
C14 C44 3.51(3) 3 3 ?
C24 H13 3.51(2) 3 '4 564' ?
B H65 3.5131(5) '2 564' '2 664' ?
H13 H55 3.5151(5) 3 '1 565' ?
B H35 3.5162(4) '2 564' '1 665' ?
C65 H2 3.517(13) 3 4 ?
Pd C62 3.52(2) 3 3 ?
H101 H66 3.5188(4) 3 '4 554' ?
C25 H52 3.52(2) 3 '4 554' ?
H15 H44 3.5215(5) 3 3 ?
C64 H12 3.52(3) 3 3 ?
C5 H13 3.523(9) 3 '1 655' ?
C11 H45 3.525(18) 3 3 ?
C4 C52 3.53(2) 3 3 ?
Pd C45 3.528(15) 3 3 ?
H503 H45 3.5301(5) 3 3 ?
C55 H15 3.531(14) 3 '2 665' ?
H26 H55 3.5323(5) 3 '2 564' ?
C3 P2 3.53(2) 3 3 ?
H502 H56 3.5337(5) 3 3 ?
C65 H54 3.53(2) 3 '1 565' ?
C52 C66 3.54(2) 3 3 ?
H13 H42 3.5396(4) 3 3 ?
H403 H502 3.5399(4) 3 3 ?
C55 H403 3.54(2) 3 3 ?
P2 H12 3.542(6) 3 3 ?
C12 C62 3.54(2) 3 3 ?
C35 H15 3.55(2) 3 . ?
C44 H26 3.548(15) 3 '2 665' ?
C63 H402 3.549(17) 3 '1 565' ?
C53 H502 3.55(2) 3 4 ?
H503 H32 3.5504(4) 3 '1 655' ?
C54 H65 3.55(2) 3 '1 655' ?
C42 H13 3.554(18) 3 3 ?
Pd C36 3.557(15) 3 3 ?
H2 H403 3.5573(5) 3 3 ?
C44 H15 3.559(15) 3 3 ?
C54 H501 3.56(2) 3 4 ?
C22 H35 3.562(19) 3 '1 665' ?
C5 H53 3.565(9) 3 '4 554' ?
C65 H12 3.567(15) 3 3 ?
B H44 3.5677(4) '2 564' 3 ?
C4 H33 3.569(12) 3 '1 655' ?
C23 H55 3.57(2) 3 '2 564' ?
C26 C55 3.57(3) 3 '2 564' ?
C34 H402 3.57(2) 3 '1 565' ?
H2 H501 3.5752(6) 3 3 ?
C32 H66 3.577(15) 3 '2 564' ?
H403 H52 3.5837(4) 3 3 ?
P1 H45 3.584(7) 3 3 ?
Pd C11 3.584(16) 3 3 ?
P1 P2 3.587(9) 3 3 ?
C15 H44 3.589(17) 3 3 ?
C45 C56 3.59(2) 3 3 ?
C25 C56 3.59(3) 3 '2 564' ?
H403 H12 3.5942(6) 3 '1 655' ?
C1 H53 3.596(14) 3 '4 554' ?
Pd C51 3.599(16) 3 3 ?
H14 H43 3.6032(4) 3 3 ?
F2 H65 3.6035(5) '2 564' '2 664' ?
C14 H43 3.604(19) 3 3 ?
C5 C13 3.61(2) 3 '1 655' ?
C23 C53 3.61(3) 3 '4 554' ?
P2 H401 3.609(4) 3 3 ?
C35 H63 3.61(2) 3 3 ?
C1 C65 3.61(2) 3 '4 554' ?
Pd H503 3.618(6) 3 3 ?
H402 H64 3.6217(4) 3 '1 655' ?
H402 H34 3.6221(4) 3 '1 655' ?
Fe H22 3.623(7) 3 3 ?
C56 H25 3.624(18) 3 '2 665' ?
F3 H34 3.6243(5) '2 564' '3 655' ?
C34 H14 3.625(18) 3 . ?
C32 H42 3.625(15) 3 '2 564' ?
Pd H22 3.625(5) 3 3 ?
C21 H32 3.63(2) 3 3 ?
C33 C66 3.63(2) 3 '2 564' ?
C13 H42 3.628(16) 3 3 ?
H53 H64 3.6290(4) 3 '1 655' ?
C23 H35 3.63(2) 3 '1 665' ?
H501 H13 3.6303(5) 3 '1 655' ?
H401 H503 3.6335(5) 3 3 ?
H54 H64 3.6381(4) 3 '1 655' ?
F2 H502 3.6423(4) '2 564' 3 ?
C63 H403 3.64(2) 3 '1 565' ?
C43 H13 3.64(2) 3 3 ?
C53 H32 3.649(17) 3 '2 665' ?
C5 H56 3.650(9) 3 3 ?
C43 C63 3.65(3) 3 '1 665' ?
C33 H2 3.65(2) 3 '1 565' ?
C44 H35 3.652(18) 3 '1 665' ?
Pd H501 3.653(6) 3 3 ?
C2 C33 3.65(3) 3 '1 655' ?
C45 H15 3.655(13) 3 3 ?
C13 H43 3.656(18) 3 3 ?
C36 C62 3.66(2) 3 3 ?
C15 H45 3.659(17) 3 3 ?
C3 C51 3.66(2) 3 3 ?
C53 H401 3.665(18) 3 3 ?
C26 C32 3.67(3) 3 3 ?
C44 H56 3.673(17) 3 3 ?
C42 C51 3.67(2) 3 3 ?
C43 H25 3.68(2) 3 '2 665' ?
F4 H22 3.6764(6) '2 564' 3 ?
C42 H12 3.678(18) 3 3 ?
C31 C62 3.68(2) 3 3 ?
F3 H53 3.6835(5) '2 564' '4 554' ?
B H24 3.6874(5) '2 564' '2 665' ?
C1 C52 3.69(2) 3 '4 554' ?
P2 H502 3.688(9) 3 3 ?
C43 H14 3.688(16) 3 3 ?
C21 C32 3.69(3) 3 3 ?
C24 H56 3.69(3) 3 '2 564' ?
C1 C26 3.69(2) 3 3 ?
C41 H26 3.694(15) 3 '2 665' ?
C34 H63 3.696(18) 3 3 ?
C23 H64 3.70(2) 3 '2 664' ?
C44 C63 3.70(3) 3 '1 665' ?
C12 H42 3.701(15) 3 3 ?
C5 H12 3.703(10) 3 '1 655' ?
C1 C66 3.70(2) 3 '4 554' ?
C1 H66 3.706(13) 3 '4 554' ?
B H502 3.7074(4) '2 564' 3 ?
C13 H24 3.708(18) 3 '4 565' ?
C5 C12 3.71(2) 3 '1 655' ?
C1 C22 3.71(2) 3 3 ?
C31 H101 3.717(17) 3 3 ?
C62 H36 3.718(15) 3 3 ?
C13 H32 3.719(16) 3 3 ?
C44 H22 3.720(16) 3 3 ?
C4 H63 3.723(11) 3 '1 655' ?
C21 H24 3.73(2) 3 3 ?
C3 C33 3.73(3) 3 '1 655' ?
C26 H32 3.733(18) 3 3 ?
F3 H402 3.7328(6) '2 564' '1 665' ?
C24 H53 3.73(2) 3 '4 554' ?
C45 C51 3.73(2) 3 3 ?
F4 H56 3.7335(5) '2 564' 3 ?
C56 H45 3.734(15) 3 3 ?
B H22 3.7338(7) '2 564' 3 ?
C14 H503 3.74(2) 3 '1 565' ?
C51 H503 3.74(2) 3 3 ?
C55 H26 3.74(2) 3 '2 665' ?
C66 H63 3.739(12) 3 3 ?
C4 H52 3.740(12) 3 3 ?
C63 H66 3.743(14) 3 3 ?
C64 H23 3.74(2) 3 '2 565' ?
C12 P2 3.749(15) 3 3 ?
C14 H24 3.752(18) 3 '4 565' ?
C26 C36 3.75(3) 3 3 ?
C33 H36 3.75(2) 3 3 ?
C36 H33 3.754(15) 3 3 ?
C52 H101 3.755(18) 3 4 ?
C62 H65 3.757(16) 3 3 ?
C65 H42 3.76(2) 3 3 ?
C1 C4 3.759(16) 3 3 ?
C65 H62 3.761(15) 3 3 ?
C15 H35 3.76(2) 3 '1 665' ?
C51 H54 3.764(15) 3 3 ?
C23 H102 3.77(3) 3 3 ?
C54 H15 3.771(18) 3 '2 665' ?
F3 H24 3.7711(6) '2 564' '2 665' ?
C13 C41 3.77(2) 3 3 ?
C56 H53 3.774(17) 3 3 ?
C14 H44 3.77(2) 3 3 ?
C53 H56 3.77(2) 3 3 ?
C36 H63 3.78(2) 3 3 ?
C25 H22 3.777(14) 3 3 ?
C11 C44 3.78(2) 3 3 ?
C22 H25 3.778(12) 3 3 ?
C35 H32 3.782(13) 3 3 ?
C32 H35 3.784(11) 3 3 ?
C43 H64 3.784(13) 3 '1 665' ?
C36 H44 3.79(2) 3 . ?
F3 H401 3.7886(4) '2 564' '1 665' ?
C12 H62 3.789(14) 3 3 ?
C22 H52 3.79(2) 3 '4 554' ?
C15 C55 3.79(2) 3 '2 564' ?
C25 C55 3.79(3) 3 '2 564' ?
C1 C36 3.79(2) 3 3 ?
C12 C45 3.80(2) 3 3 ?
C4 H64 3.797(10) 3 '1 655' ?
C44 H14 3.798(17) 3 3 ?
C52 H55 3.798(12) 3 3 ?
C66 H34 3.799(17) 3 '2 665' ?
C55 H52 3.800(13) 3 3 ?
C42 C56 3.80(2) 3 3 ?
C53 H64 3.80(2) 3 '1 655' ?
P1 C45 3.803(15) 3 3 ?
C45 H26 3.806(12) 3 '2 665' ?
C15 C54 3.81(2) 3 '2 564' ?
C15 C43 3.81(2) 3 3 ?
C31 H34 3.809(17) 3 3 ?
C51 H42 3.811(16) 3 3 ?
C51 H32 3.815(15) 3 '2 665' ?
C11 P2 3.818(16) 3 3 ?
F2 H2 3.8183(7) '2 564' '1 665' ?
C54 H64 3.82(2) 3 '1 655' ?
C55 H503 3.82(2) 3 3 ?
C33 H65 3.82(2) 3 '2 564' ?
C64 H402 3.82(2) 3 '1 565' ?
F3 H36 3.8256(6) '2 564' '1 665' ?
C5 C32 3.830(18) 3 '1 655' ?
C21 C36 3.83(3) 3 3 ?
C11 H55 3.831(17) 3 '2 564' ?
C34 H65 3.834(14) 3 '2 564' ?
C21 C55 3.84(2) 3 '2 564' ?
C32 H402 3.84(2) 3 '1 565' ?
P1 C41 3.840(16) 3 3 ?
C23 H26 3.842(19) 3 3 ?
C26 H23 3.843(14) 3 3 ?
C61 H64 3.85(2) 3 3 ?
C25 C44 3.85(2) 3 '2 564' ?
P1 C62 3.85(2) 3 3 ?
C23 H401 3.85(3) 3 '4 554' ?
C22 H101 3.85(2) 3 3 ?
C26 H52 3.855(16) 3 '4 554' ?
F3 H64 3.8570(5) '2 564' '2 664' ?
F4 H44 3.8574(4) '2 564' 3 ?
C65 H34 3.861(18) 3 '2 665' ?
C34 C42 3.86(2) 3 '2 564' ?
C23 C52 3.86(3) 3 '4 554' ?
C33 C42 3.86(2) 3 '2 564' ?
C15 C41 3.86(2) 3 3 ?
C61 H101 3.865(18) 3 4 ?
C52 H501 3.87(2) 3 4 ?
C21 H36 3.866(19) 3 3 ?
C5 C56 3.87(2) 3 3 ?
C34 H44 3.87(2) 3 . ?
Pd C22 3.870(18) 3 3 ?
C13 C44 3.87(3) 3 3 ?
C11 C42 3.88(2) 3 3 ?
C14 C42 3.88(2) 3 3 ?
C26 H36 3.877(19) 3 3 ?
C41 H25 3.878(18) 3 '2 665' ?
C1 H26 3.878(11) 3 3 ?
C35 H26 3.88(2) 3 3 ?
C52 H32 3.886(16) 3 '2 665' ?
C11 H501 3.888(19) 3 '1 565' ?
C12 C66 3.90(2) 3 3 ?
C5 C53 3.90(2) 3 '4 554' ?
C1 H22 3.900(13) 3 3 ?
C36 H42 3.902(15) 3 '2 564' ?
C64 H54 3.90(3) 3 '1 565' ?
C2 H66 3.90(2) 3 '4 554' ?
C33 H26 3.90(2) 3 3 ?
C1 C53 3.91(3) 3 '4 554' ?
C5 C33 3.91(2) 3 '1 655' ?
Fe C61 3.912(18) 3 3 ?
C12 C43 3.91(2) 3 3 ?
C21 H53 3.914(19) 3 '4 554' ?
C2 C65 3.92(2) 3 '4 554' ?
C4 C33 3.92(2) 3 '1 655' ?
Pd H403 3.922(4) 3 3 ?
C51 H45 3.927(17) 3 3 ?
C11 C26 3.93(2) 3 3 ?
C4 P2 3.931(12) 3 3 ?
C22 C53 3.93(3) 3 '4 554' ?
C35 H23 3.939(15) 3 . ?
C32 H62 3.940(14) 3 3 ?
C25 C45 3.94(2) 3 '2 564' ?
C52 H33 3.94(2) 3 '2 665' ?
C25 H44 3.945(17) 3 '2 564' ?
C55 H13 3.95(2) 3 '1 655' ?
C14 H32 3.947(16) 3 3 ?
C22 H502 3.949(17) 3 3 ?
C56 H502 3.951(17) 3 3 ?
C3 H32 3.95(2) 3 '1 655' ?
C14 C45 3.95(2) 3 3 ?
C32 C55 3.95(3) 3 '2 564' ?
C21 H56 3.953(15) 3 '2 564' ?
C4 C56 3.954(18) 3 3 ?
C21 H52 3.964(19) 3 '4 554' ?
C24 C52 3.97(3) 3 '4 554' ?
C4 C53 3.97(2) 3 3 ?
C14 H501 3.97(2) 3 '1 565' ?
C25 H101 3.97(2) 3 3 ?
C33 H63 3.97(2) 3 3 ?
C1 H401 3.977(13) 3 3 ?
C32 C56 3.98(2) 3 '2 564' ?
C12 C63 3.98(3) 3 3 ?
C2 P1 3.982(14) 3 3 ?
C26 C43 3.98(2) 3 '2 564' ?
C41 C62 3.99(3) 3 3 ?
F3 H101 3.9883(5) '2 564' '1 665' ?
C5 P2 3.989(14) 3 3 ?
C35 H22 3.990(15) 3 . ?
C66 H2 3.990(17) 3 4 ?
C52 H23 3.991(18) 3 4 ?
C43 H56 3.993(13) 3 3 ?
C1 C31 3.99(2) 3 3 ?
C25 H401 3.99(2) 3 '4 554' ?
C1 H402 3.995(12) 3 3 ?
C34 C66 4.00(2) 3 '2 564' ?
C26 H15 4.005(17) 3 3 ?
C5 C51 4.01(2) 3 3 ?
C1 H503 4.011(11) 3 3 ?
C31 H63 4.011(18) 3 3 ?
P2 C44 4.01(2) 3 3 ?
C65 H52 4.01(2) 3 3 ?
C5 H101 4.014(9) 3 3 ?
C56 H66 4.01(2) 3 3 ?
C21 H45 4.015(15) 3 3 ?
C51 C62 4.02(3) 3 3 ?
P2 H403 4.020(5) 3 3 ?
C43 C64 4.03(3) 3 '1 665' ?
C44 H62 4.03(2) 3 '1 665' ?
C14 C54 4.03(3) 3 '2 564' ?
C23 H43 4.03(3) 3 '4 564' ?
C41 H502 4.032(18) 3 3 ?
C53 H22 4.04(2) 3 4 ?
C3 C56 4.05(2) 3 3 ?
P1 C35 4.05(2) 3 3 ?
P2 C63 4.050(17) 3 3 ?
C54 C65 4.05(3) 3 '1 655' ?
P1 C13 4.061(19) 3 3 ?
P2 C55 4.068(15) 3 3 ?
C15 C31 4.07(2) 3 3 ?
C15 C34 4.07(3) 3 '1 665' ?
Pd H402 4.069(2) 3 3 ?
P1 C33 4.07(2) 3 3 ?
C41 C52 4.07(2) 3 3 ?
P2 C65 4.07(2) 3 3 ?
C15 C32 4.08(2) 3 3 ?
C26 C44 4.08(2) 3 '2 564' ?
C4 C64 4.08(3) 3 '1 655' ?
C22 C45 4.080(17) 3 3 ?
C13 C45 4.08(3) 3 3 ?
P1 C61 4.08(2) 3 3 ?
C2 P2 4.09(2) 3 3 ?
P2 C53 4.089(18) 3 3 ?
C52 C62 4.09(2) 3 3 ?
C11 C61 4.09(2) 3 3 ?
C26 C42 4.09(2) 3 '2 564' ?
C11 C43 4.10(2) 3 3 ?
C4 C63 4.10(2) 3 '1 655' ?
C35 C42 4.10(2) 3 '2 564' ?
P2 C43 4.105(13) 3 3 ?
C11 C36 4.11(2) 3 3 ?
C12 C44 4.11(3) 3 3 ?
C15 C42 4.107(19) 3 3 ?
P2 H503 4.108(8) 3 3 ?
C35 C44 4.11(3) 3 . ?
C4 C24 4.12(3) 3 4 ?
P1 C25 4.121(16) 3 3 ?
P1 C14 4.127(13) 3 3 ?
C2 C66 4.14(3) 3 '4 554' ?
C14 C41 4.14(2) 3 3 ?
P1 H502 4.145(7) 3 3 ?
C56 C61 4.15(3) 3 3 ?
P1 C23 4.15(3) 3 3 ?
C11 C62 4.16(3) 3 3 ?
C36 C63 4.16(3) 3 3 ?
C24 C53 4.16(3) 3 '4 554' ?
Pd Fe 4.166(4) 3 3 ?
C32 C42 4.17(2) 3 '2 564' ?
C54 C64 4.17(4) 3 '1 655' ?
C3 C32 4.17(3) 3 '1 655' ?
C3 C52 4.17(3) 3 3 ?
C14 C34 4.18(3) 3 '1 665' ?
C22 C31 4.18(3) 3 3 ?
C35 C62 4.19(2) 3 3 ?
P1 H55 4.195(6) 3 '2 564' ?
Pd H12 4.197(5) 3 3 ?
C11 C55 4.20(2) 3 '2 564' ?
C33 C65 4.20(3) 3 '2 564' ?
Pd H56 4.202(5) 3 3 ?
C45 C61 4.21(3) 3 3 ?
C24 C55 4.21(3) 3 '2 564' ?
C21 C56 4.21(2) 3 '2 564' ?
C31 C63 4.23(3) 3 3 ?
C2 C36 4.23(2) 3 3 ?
C44 C62 4.23(3) 3 '1 665' ?
Fe H66 4.230(7) 3 3 ?
Pd C12 4.238(16) 3 3 ?
C25 C43 4.24(3) 3 '2 564' ?
C32 C51 4.24(2) 3 '2 564' ?
C5 C45 4.240(17) 3 3 ?
C1 C33 4.24(2) 3 '1 655' ?
C32 C54 4.25(2) 3 '2 564' ?
C12 C21 4.26(3) 3 3 ?
C26 C45 4.262(18) 3 '2 564' ?
C22 C52 4.28(3) 3 '4 554' ?
Fe C66 4.28(2) 3 3 ?
C35 C63 4.28(3) 3 3 ?
C5 C54 4.29(2) 3 '4 554' ?
C15 C35 4.29(3) 3 '1 665' ?
Fe C22 4.297(16) 3 3 ?
C1 C64 4.30(3) 3 '4 554' ?
C22 C55 4.31(2) 3 '2 564' ?
Pd C56 4.307(16) 3 3 ?
C13 C24 4.31(3) 3 '4 565' ?
C5 C14 4.31(2) 3 '1 655' ?
C32 C62 4.32(2) 3 3 ?
C15 C23 4.32(3) 3 3 ?
C15 C26 4.32(2) 3 3 ?
C12 C33 4.33(2) 3 3 ?
C24 C56 4.33(3) 3 '2 564' ?
P2 H102 4.341(8) 3 3 ?
C26 C41 4.34(2) 3 '2 564' ?
C13 C32 4.35(2) 3 3 ?
C34 C65 4.35(2) 3 '2 564' ?
C4 C54 4.36(2) 3 3 ?
C11 C54 4.36(2) 3 '2 564' ?
Fe H63 4.368(5) 3 '1 665' ?
C25 C52 4.37(3) 3 '4 554' ?
C33 C51 4.37(3) 3 '2 564' ?
C11 C33 4.37(3) 3 3 ?
C41 C55 4.38(2) 3 3 ?
Fe C21 4.376(18) 3 3 ?
C4 C55 4.38(2) 3 3 ?
C36 C42 4.38(2) 3 '2 564' ?
C12 C65 4.39(2) 3 3 ?
C35 C43 4.39(3) 3 '2 564' ?
Pd H52 4.395(6) 3 3 ?
Pd C52 4.40(2) 3 3 ?
Pd C26 4.410(17) 3 3 ?
C4 C32 4.42(2) 3 '1 655' ?
C1 C61 4.42(2) 3 '4 554' ?
C2 C32 4.42(3) 3 '1 655' ?
C53 C64 4.43(4) 3 '1 655' ?
C25 C41 4.44(2) 3 '2 564' ?
C42 C65 4.44(3) 3 3 ?
C1 P2 4.493(15) 3 3 ?
C3 P1 4.515(17) 3 3 ?
P1 C24 4.60(2) 3 3 ?
P2 C54 4.599(18) 3 3 ?
Fe C62 4.60(2) 3 3 ?
P1 C34 4.600(14) 3 3 ?
P1 C55 4.62(2) 3 '2 564' ?
C31 P2 4.619(15) 3 3 ?
P2 C64 4.65(3) 3 3 ?
Pd C15 4.672(16) 3 3 ?
Fe C31 4.678(15) 3 3 ?
P1 C44 4.728(17) 3 3 ?
Pd C32 4.729(16) 3 3 ?
Pd C42 4.733(16) 3 3 ?
C13 P2 4.735(19) 3 3 ?
Fe C51 4.789(16) 3 3 ?
Pd C66 4.79(2) 3 3 ?
Pd C35 4.83(2) 3 3 ?
Pd C63 4.84(2) 3 3 ?
Pd C44 4.867(17) 3 3 ?

loop_
_geom_hbond_atom_site_label_D
_geom_hbond_atom_site_label_H
_geom_hbond_atom_site_label_A
_geom_hbond_site_symmetry_D
_geom_hbond_site_symmetry_H
_geom_hbond_site_symmetry_A
_geom_hbond_distance_DH
_geom_hbond_distance_HA
_geom_hbond_distance_DA
_geom_hbond_angle_DHA
_geom_hbond_publ_flag
? ? ? ? ? ? ? ? ? ? ?

loop_
_geom_torsion_atom_site_label_1
_geom_torsion_atom_site_label_2
_geom_torsion_atom_site_label_3
_geom_torsion_atom_site_label_4
_geom_torsion_site_symmetry_1
_geom_torsion_site_symmetry_2
_geom_torsion_site_symmetry_3
_geom_torsion_site_symmetry_4
_geom_torsion
_geom_torsion_publ_flag
C2 Pd C1 C2 3 3 3 3 -.0(10) ?
C2 Pd C1 H101 3 3 3 3 117.4(16) ?
C2 Pd C1 H102 3 3 3 3 -128.6(12) ?
C3 Pd C1 C2 3 3 3 3 28.8(10) ?
C3 Pd C1 H101 3 3 3 3 146.2(14) ?
C3 Pd C1 H102 3 3 3 3 -99.8(8) ?
P1 Pd C1 C2 3 3 3 3 -158.8(9) ?
P1 Pd C1 H101 3 3 3 3 -41.4(12) ?
P1 Pd C1 H102 3 3 3 3 72.6(6) ?
P2 Pd C1 C2 3 3 3 3 41(2) ?
P2 Pd C1 H101 3 3 3 3 158.4(14) ?
P2 Pd C1 H102 3 3 3 3 -88(2) ?
C1 Pd C2 C1 3 3 3 3 .0(8) ?
C1 Pd C2 C3 3 3 3 3 132.1(16) ?
C1 Pd C2 H2 3 3 3 3 -112.1(18) ?
C3 Pd C2 C1 3 3 3 3 -132.1(16) ?
C3 Pd C2 C3 3 3 3 3 -.0(13) ?
C3 Pd C2 H2 3 3 3 3 116(2) ?
P1 Pd C2 C1 3 3 3 3 26.7(12) ?
P1 Pd C2 C3 3 3 3 3 158.7(11) ?
P1 Pd C2 H2 3 3 3 3 -85.5(18) ?
P2 Pd C2 C1 3 3 3 3 -168.6(7) ?
P2 Pd C2 C3 3 3 3 3 -36.5(15) ?
P2 Pd C2 H2 3 3 3 3 79.3(16) ?
C1 Pd C3 C2 3 3 3 3 -29.7(11) ?
C1 Pd C3 C4 3 3 3 3 -136.2(14) ?
C1 Pd C3 C5 3 3 3 3 88.7(9) ?
C2 Pd C3 C2 3 3 3 3 .0(13) ?
C2 Pd C3 C4 3 3 3 3 -106.4(18) ?
C2 Pd C3 C5 3 3 3 3 118.4(16) ?
P1 Pd C3 C2 3 3 3 3 -50(2) ?
P1 Pd C3 C4 3 3 3 3 -156.1(10) ?
P1 Pd C3 C5 3 3 3 3 68.7(16) ?
P2 Pd C3 C2 3 3 3 3 153.1(12) ?
P2 Pd C3 C4 3 3 3 3 46.6(13) ?
P2 Pd C3 C5 3 3 3 3 -88.5(8) ?
C1 Pd P1 C11 3 3 3 3 -154.2(9) ?
C1 Pd P1 C21 3 3 3 3 -35.6(7) ?
C1 Pd P1 C31 3 3 3 3 83.4(8) ?
C2 Pd P1 C11 3 3 3 3 -170.3(11) ?
C2 Pd P1 C21 3 3 3 3 -51.7(10) ?
C2 Pd P1 C31 3 3 3 3 67.3(11) ?
C3 Pd P1 C11 3 3 3 3 -135.8(15) ?
C3 Pd P1 C21 3 3 3 3 -17.2(15) ?
C3 Pd P1 C31 3 3 3 3 101.8(15) ?
P2 Pd P1 C11 3 3 3 3 21.3(10) ?
P2 Pd P1 C21 3 3 3 3 139.9(6) ?
P2 Pd P1 C31 3 3 3 3 -101.1(7) ?
C1 Pd P2 C41 3 3 3 3 105(2) ?
C1 Pd P2 C51 3 3 3 3 -10(2) ?
C1 Pd P2 C61 3 3 3 3 -135(2) ?
C2 Pd P2 C41 3 3 3 3 138.1(9) ?
C2 Pd P2 C51 3 3 3 3 22.5(12) ?
C2 Pd P2 C61 3 3 3 3 -102.4(10) ?
C3 Pd P2 C41 3 3 3 3 116.9(8) ?
C3 Pd P2 C51 3 3 3 3 1.3(10) ?
C3 Pd P2 C61 3 3 3 3 -123.6(8) ?
P1 Pd P2 C41 3 3 3 3 -54.4(7) ?
P1 Pd P2 C51 3 3 3 3 -170.0(8) ?
P1 Pd P2 C61 3 3 3 3 65.1(6) ?
C12 Fe C11 P1 3 3 3 3 -115.4(16) ?
C12 Fe C11 C12 3 3 3 3 .0(8) ?
C12 Fe C11 C15 3 3 3 3 118.9(13) ?
C13 Fe C11 P1 3 3 3 3 -155.0(15) ?
C13 Fe C11 C12 3 3 3 3 -39.5(9) ?
C13 Fe C11 C15 3 3 3 3 79.3(11) ?
C14 Fe C11 P1 3 3 3 3 163.1(16) ?
C14 Fe C11 C12 3 3 3 3 -81.4(11) ?
C14 Fe C11 C15 3 3 3 3 37.5(12) ?
C15 Fe C11 P1 3 3 3 3 125.7(19) ?
C15 Fe C11 C12 3 3 3 3 -118.9(13) ?
C15 Fe C11 C15 3 3 3 3 .0(11) ?
C41 Fe C11 P1 3 3 3 3 -22.3(16) ?
C41 Fe C11 C12 3 3 3 3 93.2(10) ?
C41 Fe C11 C15 3 3 3 3 -147.9(12) ?
C42 Fe C11 P1 3 3 3 3 -56(2) ?
C42 Fe C11 C12 3 3 3 3 59.9(16) ?
C42 Fe C11 C15 3 3 3 3 178.8(14) ?
C43 Fe C11 P1 3 3 3 3 73(7) ?
C43 Fe C11 C12 3 3 3 3 -172(6) ?
C43 Fe C11 C15 3 3 3 3 -53(7) ?
C44 Fe C11 P1 3 3 3 3 58.5(17) ?
C44 Fe C11 C12 3 3 3 3 174.0(9) ?
C44 Fe C11 C15 3 3 3 3 -67.2(14) ?
C45 Fe C11 P1 3 3 3 3 21.9(15) ?
C45 Fe C11 C12 3 3 3 3 137.3(9) ?
C45 Fe C11 C15 3 3 3 3 -103.8(11) ?
C11 Fe C12 C11 3 3 3 3 -.0(9) ?
C11 Fe C12 C13 3 3 3 3 -117.0(12) ?
C11 Fe C12 H12 3 3 3 3 121.6(18) ?
C13 Fe C12 C11 3 3 3 3 117.0(12) ?
C13 Fe C12 C13 3 3 3 3 .0(10) ?
C13 Fe C12 H12 3 3 3 3 -121(2) ?
C14 Fe C12 C11 3 3 3 3 81.6(10) ?
C14 Fe C12 C13 3 3 3 3 -35.3(10) ?
C14 Fe C12 H12 3 3 3 3 -156.8(18) ?
C15 Fe C12 C11 3 3 3 3 38.1(9) ?
C15 Fe C12 C13 3 3 3 3 -78.8(10) ?
C15 Fe C12 H12 3 3 3 3 159.7(17) ?
C41 Fe C12 C11 3 3 3 3 -101.8(10) ?
C41 Fe C12 C13 3 3 3 3 141.3(10) ?
C41 Fe C12 H12 3 3 3 3 19.8(18) ?
C42 Fe C12 C11 3 3 3 3 -145.2(9) ?
C42 Fe C12 C13 3 3 3 3 97.8(10) ?
C42 Fe C12 H12 3 3 3 3 -23.6(18) ?
C43 Fe C12 C11 3 3 3 3 178.8(9) ?
C43 Fe C12 C13 3 3 3 3 61.9(13) ?
C43 Fe C12 H12 3 3 3 3 -59.6(19) ?
C44 Fe C12 C11 3 3 3 3 -58(9) ?
C44 Fe C12 C13 3 3 3 3 -175(9) ?
C44 Fe C12 H12 3 3 3 3 64(*) ?
C45 Fe C12 C11 3 3 3 3 -65.1(12) ?
C45 Fe C12 C13 3 3 3 3 177.9(10) ?
C45 Fe C12 H12 3 3 3 3 57(2) ?
C11 Fe C13 C12 3 3 3 3 39.5(10) ?
C11 Fe C13 C14 3 3 3 3 -81.6(10) ?
C11 Fe C13 H13 3 3 3 3 157(2) ?
C12 Fe C13 C12 3 3 3 3 -.0(10) ?
C12 Fe C13 C14 3 3 3 3 -121.1(13) ?
C12 Fe C13 H13 3 3 3 3 117(2) ?
C14 Fe C13 C12 3 3 3 3 121.1(13) ?
C14 Fe C13 C14 3 3 3 3 .0(10) ?
C14 Fe C13 H13 3 3 3 3 -122(2) ?
C15 Fe C13 C12 3 3 3 3 84.1(10) ?
C15 Fe C13 C14 3 3 3 3 -37.0(10) ?
C15 Fe C13 H13 3 3 3 3 -158(2) ?
C41 Fe C13 C12 3 3 3 3 -59.2(13) ?
C41 Fe C13 C14 3 3 3 3 179.7(10) ?
C41 Fe C13 H13 3 3 3 3 58(2) ?
C42 Fe C13 C12 3 3 3 3 -100.3(10) ?
C42 Fe C13 C14 3 3 3 3 138.7(10) ?
C42 Fe C13 H13 3 3 3 3 17(2) ?
C43 Fe C13 C12 3 3 3 3 -144.6(10) ?
C43 Fe C13 C14 3 3 3 3 94.3(11) ?
C43 Fe C13 H13 3 3 3 3 -27(2) ?
C44 Fe C13 C12 3 3 3 3 179.2(13) ?
C44 Fe C13 C14 3 3 3 3 58.2(15) ?
C44 Fe C13 H13 3 3 3 3 -63(2) ?
C45 Fe C13 C12 3 3 3 3 -26(12) ?
C45 Fe C13 C14 3 3 3 3 -147(11) ?
C45 Fe C13 H13 3 3 3 3 91(12) ?
C11 Fe C14 C13 3 3 3 3 82.9(11) ?
C11 Fe C14 C15 3 3 3 3 -38.3(11) ?
C11 Fe C14 H14 3 3 3 3 -156(3) ?
C12 Fe C14 C13 3 3 3 3 37.9(10) ?
C12 Fe C14 C15 3 3 3 3 -83.3(11) ?
C12 Fe C14 H14 3 3 3 3 159(3) ?
C13 Fe C14 C13 3 3 3 3 -.0(10) ?
C13 Fe C14 C15 3 3 3 3 -121.2(14) ?
C13 Fe C14 H14 3 3 3 3 121(3) ?
C15 Fe C14 C13 3 3 3 3 121.2(14) ?
C15 Fe C14 C15 3 3 3 3 -.0(12) ?
C15 Fe C14 H14 3 3 3 3 -118(3) ?
C41 Fe C14 C13 3 3 3 3 -2(8) ?
C41 Fe C14 C15 3 3 3 3 -123(8) ?
C41 Fe C14 H14 3 3 3 3 119(7) ?
C42 Fe C14 C13 3 3 3 3 -63.4(15) ?
C42 Fe C14 C15 3 3 3 3 175.4(13) ?
C42 Fe C14 H14 3 3 3 3 58(3) ?
C43 Fe C14 C13 3 3 3 3 -102.5(12) ?
C43 Fe C14 C15 3 3 3 3 136.3(12) ?
C43 Fe C14 H14 3 3 3 3 19(3) ?
C44 Fe C14 C13 3 3 3 3 -145.7(10) ?
C44 Fe C14 C15 3 3 3 3 93.1(12) ?
C44 Fe C14 H14 3 3 3 3 -25(3) ?
C45 Fe C14 C13 3 3 3 3 177.0(11) ?
C45 Fe C14 C15 3 3 3 3 55.9(15) ?
C45 Fe C14 H14 3 3 3 3 -62(3) ?
C11 Fe C15 C11 3 3 3 3 -.0(12) ?
C11 Fe C15 C14 3 3 3 3 119.2(16) ?
C11 Fe C15 H15 3 3 3 3 -119(2) ?
C12 Fe C15 C11 3 3 3 3 -38.5(10) ?
C12 Fe C15 C14 3 3 3 3 80.7(12) ?
C12 Fe C15 H15 3 3 3 3 -157.7(17) ?
C13 Fe C15 C11 3 3 3 3 -83.6(12) ?
C13 Fe C15 C14 3 3 3 3 35.6(12) ?
C13 Fe C15 H15 3 3 3 3 157.2(17) ?
C14 Fe C15 C11 3 3 3 3 -119.2(16) ?
C14 Fe C15 C14 3 3 3 3 .0(12) ?
C14 Fe C15 H15 3 3 3 3 122(2) ?
C41 Fe C15 C11 3 3 3 3 53.9(18) ?
C41 Fe C15 C14 3 3 3 3 173.1(14) ?
C41 Fe C15 H15 3 3 3 3 -65(2) ?
C42 Fe C15 C11 3 3 3 3 -169(12) ?
C42 Fe C15 C14 3 3 3 3 -50(13) ?
C42 Fe C15 H15 3 3 3 3 72(13) ?
C43 Fe C15 C11 3 3 3 3 174.3(13) ?
C43 Fe C15 C14 3 3 3 3 -66.5(16) ?
C43 Fe C15 H15 3 3 3 3 55(2) ?
C44 Fe C15 C11 3 3 3 3 136.2(11) ?
C44 Fe C15 C14 3 3 3 3 -104.6(12) ?
C44 Fe C15 H15 3 3 3 3 17.0(17) ?
C45 Fe C15 C11 3 3 3 3 93.1(12) ?
C45 Fe C15 C14 3 3 3 3 -147.7(11) ?
C45 Fe C15 H15 3 3 3 3 -26.1(17) ?
C11 Fe C41 P2 3 3 3 3 -19.8(16) ?
C11 Fe C41 C42 3 3 3 3 -149.4(12) ?
C11 Fe C41 C45 3 3 3 3 96.1(10) ?
C12 Fe C41 P2 3 3 3 3 24.4(15) ?
C12 Fe C41 C42 3 3 3 3 -105.2(12) ?
C12 Fe C41 C45 3 3 3 3 140.4(9) ?
C13 Fe C41 P2 3 3 3 3 61.4(16) ?
C13 Fe C41 C42 3 3 3 3 -68.2(14) ?
C13 Fe C41 C45 3 3 3 3 177.3(9) ?
C14 Fe C41 P2 3 3 3 3 63(8) ?
C14 Fe C41 C42 3 3 3 3 -66(8) ?
C14 Fe C41 C45 3 3 3 3 179(7) ?
C15 Fe C41 P2 3 3 3 3 -55(2) ?
C15 Fe C41 C42 3 3 3 3 175.7(14) ?
C15 Fe C41 C45 3 3 3 3 61.3(15) ?
C42 Fe C41 P2 3 3 3 3 130(2) ?
C42 Fe C41 C42 3 3 3 3 -.0(13) ?
C42 Fe C41 C45 3 3 3 3 -114.4(14) ?
C43 Fe C41 P2 3 3 3 3 165.5(15) ?
C43 Fe C41 C42 3 3 3 3 35.9(12) ?
C43 Fe C41 C45 3 3 3 3 -78.5(10) ?
C44 Fe C41 P2 3 3 3 3 -151.9(14) ?
C44 Fe C41 C42 3 3 3 3 78.5(12) ?
C44 Fe C41 C45 3 3 3 3 -35.9(9) ?
C45 Fe C41 P2 3 3 3 3 -116.0(15) ?
C45 Fe C41 C42 3 3 3 3 114.4(14) ?
C45 Fe C41 C45 3 3 3 3 -.0(8) ?
C11 Fe C42 C41 3 3 3 3 51.6(18) ?
C11 Fe C42 C43 3 3 3 3 173.9(14) ?
C11 Fe C42 H42 3 3 3 3 -67(2) ?
C12 Fe C42 C41 3 3 3 3 90.3(12) ?
C12 Fe C42 C43 3 3 3 3 -147.3(11) ?
C12 Fe C42 H42 3 3 3 3 -28.5(19) ?
C13 Fe C42 C41 3 3 3 3 135.9(12) ?
C13 Fe C42 C43 3 3 3 3 -101.8(12) ?
C13 Fe C42 H42 3 3 3 3 17(2) ?
C14 Fe C42 C41 3 3 3 3 173.2(13) ?
C14 Fe C42 C43 3 3 3 3 -64.4(17) ?
C14 Fe C42 H42 3 3 3 3 54(2) ?
C15 Fe C42 C41 3 3 3 3 -140(12) ?
C15 Fe C42 C43 3 3 3 3 -18(13) ?
C15 Fe C42 H42 3 3 3 3 101(12) ?
C41 Fe C42 C41 3 3 3 3 .0(11) ?
C41 Fe C42 C43 3 3 3 3 122.3(17) ?
C41 Fe C42 H42 3 3 3 3 -119(2) ?
C43 Fe C42 C41 3 3 3 3 -122.3(17) ?
C43 Fe C42 C43 3 3 3 3 -.0(12) ?
C43 Fe C42 H42 3 3 3 3 119(2) ?
C44 Fe C42 C41 3 3 3 3 -84.2(12) ?
C44 Fe C42 C43 3 3 3 3 38.1(11) ?
C44 Fe C42 H42 3 3 3 3 156.9(19) ?
C45 Fe C42 C41 3 3 3 3 -40.7(11) ?
C45 Fe C42 C43 3 3 3 3 81.6(12) ?
C45 Fe C42 H42 3 3 3 3 -159.6(19) ?
C11 Fe C43 C42 3 3 3 3 -133(6) ?
C11 Fe C43 C44 3 3 3 3 -15(7) ?
C11 Fe C43 H43 3 3 3 3 106(7) ?
C12 Fe C43 C42 3 3 3 3 56.0(14) ?
C12 Fe C43 C44 3 3 3 3 173.4(10) ?
C12 Fe C43 H43 3 3 3 3 -66(2) ?
C13 Fe C43 C42 3 3 3 3 96.2(12) ?
C13 Fe C43 C44 3 3 3 3 -146.4(10) ?
C13 Fe C43 H43 3 3 3 3 -25(2) ?
C14 Fe C43 C42 3 3 3 3 138.5(12) ?
C14 Fe C43 C44 3 3 3 3 -104.1(12) ?
C14 Fe C43 H43 3 3 3 3 17(2) ?
C15 Fe C43 C42 3 3 3 3 178.2(12) ?
C15 Fe C43 C44 3 3 3 3 -64.4(13) ?
C15 Fe C43 H43 3 3 3 3 57(3) ?
C41 Fe C43 C42 3 3 3 3 -36.2(11) ?
C41 Fe C43 C44 3 3 3 3 81.2(10) ?
C41 Fe C43 H43 3 3 3 3 -158(2) ?
C42 Fe C43 C42 3 3 3 3 .0(12) ?
C42 Fe C43 C44 3 3 3 3 117.4(13) ?
C42 Fe C43 H43 3 3 3 3 -122(3) ?
C44 Fe C43 C42 3 3 3 3 -117.4(13) ?
C44 Fe C43 C44 3 3 3 3 .0(10) ?
C44 Fe C43 H43 3 3 3 3 121(2) ?
C45 Fe C43 C42 3 3 3 3 -80.7(11) ?
C45 Fe C43 C44 3 3 3 3 36.7(9) ?
C45 Fe C43 H43 3 3 3 3 158(2) ?
C11 Fe C44 C43 3 3 3 3 178.1(9) ?
C11 Fe C44 C45 3 3 3 3 -61.4(13) ?
C11 Fe C44 H44 3 3 3 3 57(2) ?
C12 Fe C44 C43 3 3 3 3 -129(9) ?
C12 Fe C44 C45 3 3 3 3 -8(9) ?
C12 Fe C44 H44 3 3 3 3 111(9) ?
C13 Fe C44 C43 3 3 3 3 57.3(15) ?
C13 Fe C44 C45 3 3 3 3 177.8(12) ?
C13 Fe C44 H44 3 3 3 3 -63(2) ?
C14 Fe C44 C43 3 3 3 3 93.5(11) ?
C14 Fe C44 C45 3 3 3 3 -146.1(10) ?
C14 Fe C44 H44 3 3 3 3 -27(2) ?
C15 Fe C44 C43 3 3 3 3 137.4(9) ?
C15 Fe C44 C45 3 3 3 3 -102.1(10) ?
C15 Fe C44 H44 3 3 3 3 16.7(19) ?
C41 Fe C44 C43 3 3 3 3 -83.3(10) ?
C41 Fe C44 C45 3 3 3 3 37.2(9) ?
C41 Fe C44 H44 3 3 3 3 156.0(19) ?
C42 Fe C44 C43 3 3 3 3 -39.0(9) ?
C42 Fe C44 C45 3 3 3 3 81.5(10) ?
C42 Fe C44 H44 3 3 3 3 -160(2) ?
C43 Fe C44 C43 3 3 3 3 -.0(8) ?
C43 Fe C44 C45 3 3 3 3 120.5(13) ?
C43 Fe C44 H44 3 3 3 3 -121(2) ?
C45 Fe C44 C43 3 3 3 3 -120.5(13) ?
C45 Fe C44 C45 3 3 3 3 .0(8) ?
C45 Fe C44 H44 3 3 3 3 119(2) ?
C11 Fe C45 C41 3 3 3 3 -99.5(10) ?
C11 Fe C45 C44 3 3 3 3 139.1(10) ?
C11 Fe C45 H45 3 3 3 3 20.1(17) ?
C12 Fe C45 C41 3 3 3 3 -59.7(12) ?
C12 Fe C45 C44 3 3 3 3 179.0(12) ?
C12 Fe C45 H45 3 3 3 3 60(2) ?
C13 Fe C45 C41 3 3 3 3 -35(12) ?
C13 Fe C45 C44 3 3 3 3 -156(11) ?
C13 Fe C45 H45 3 3 3 3 85(12) ?
C14 Fe C45 C41 3 3 3 3 -179.9(11) ?
C14 Fe C45 C44 3 3 3 3 58.8(14) ?
C14 Fe C45 H45 3 3 3 3 -60(2) ?
C15 Fe C45 C41 3 3 3 3 -144.0(9) ?
C15 Fe C45 C44 3 3 3 3 94.7(10) ?
C15 Fe C45 H45 3 3 3 3 -24.3(17) ?
C41 Fe C45 C41 3 3 3 3 .0(9) ?
C41 Fe C45 C44 3 3 3 3 -121.3(12) ?
C41 Fe C45 H45 3 3 3 3 119.7(19) ?
C42 Fe C45 C41 3 3 3 3 40.4(9) ?
C42 Fe C45 C44 3 3 3 3 -80.9(10) ?
C42 Fe C45 H45 3 3 3 3 160.1(17) ?
C43 Fe C45 C41 3 3 3 3 84.7(10) ?
C43 Fe C45 C44 3 3 3 3 -36.7(10) ?
C43 Fe C45 H45 3 3 3 3 -155.7(17) ?
C44 Fe C45 C41 3 3 3 3 121.3(12) ?
C44 Fe C45 C44 3 3 3 3 -.0(11) ?
C44 Fe C45 H45 3 3 3 3 -119(2) ?
Pd C1 C2 Pd 3 3 3 3 -.0(2) ?
Pd C1 C2 C3 3 3 3 3 -60.4(18) ?
Pd C1 C2 H2 3 3 3 3 121(2) ?
H101 C1 C2 Pd 3 3 3 3 -118.9(15) ?
H101 C1 C2 C3 3 3 3 3 -179.3(17) ?
H101 C1 C2 H2 3 3 3 3 2(3) ?
H102 C1 C2 Pd 3 3 3 3 59.0(13) ?
H102 C1 C2 C3 3 3 3 3 -1(3) ?
H102 C1 C2 H2 3 3 3 3 179.6(16) ?
Pd C2 C3 Pd 3 3 3 3 -.0(3) ?
Pd C2 C3 C4 3 3 3 3 120.2(16) ?
Pd C2 C3 C5 3 3 3 3 -85.4(13) ?
C1 C2 C3 Pd 3 3 3 3 58.3(16) ?
C1 C2 C3 C4 3 3 3 3 178.4(16) ?
C1 C2 C3 C5 3 3 3 3 -27(3) ?
H2 C2 C3 Pd 3 3 3 3 -123(2) ?
H2 C2 C3 C4 3 3 3 3 -3(3) ?
H2 C2 C3 C5 3 3 3 3 151.8(17) ?
Pd C3 C4 H401 3 3 3 3 19.6(15) ?
Pd C3 C4 H402 3 3 3 3 137.6(10) ?
Pd C3 C4 H403 3 3 3 3 -100.9(14) ?
C2 C3 C4 H401 3 3 3 3 -59(2) ?
C2 C3 C4 H402 3 3 3 3 59(2) ?
C2 C3 C4 H403 3 3 3 3 -179.8(15) ?
C5 C3 C4 H401 3 3 3 3 146.4(12) ?
C5 C3 C4 H402 3 3 3 3 -95.7(13) ?
C5 C3 C4 H403 3 3 3 3 26(2) ?
Pd C3 C5 H501 3 3 3 3 -125.6(8) ?
Pd C3 C5 H502 3 3 3 3 -8.4(10) ?
Pd C3 C5 H503 3 3 3 3 113.1(10) ?
C2 C3 C5 H501 3 3 3 3 -58.6(16) ?
C2 C3 C5 H502 3 3 3 3 58.6(17) ?
C2 C3 C5 H503 3 3 3 3 -179.9(13) ?
C4 C3 C5 H501 3 3 3 3 95.1(14) ?
C4 C3 C5 H502 3 3 3 3 -147.7(13) ?
C4 C3 C5 H503 3 3 3 3 -26(2) ?
Pd P1 C11 Fe 3 3 3 3 15.4(16) ?
Pd P1 C11 C12 3 3 3 3 -70.8(15) ?
Pd P1 C11 C15 3 3 3 3 107.2(15) ?
C21 P1 C11 Fe 3 3 3 3 -107.2(12) ?
C21 P1 C11 C12 3 3 3 3 166.5(13) ?
C21 P1 C11 C15 3 3 3 3 -15.5(17) ?
C31 P1 C11 Fe 3 3 3 3 142.0(12) ?
C31 P1 C11 C12 3 3 3 3 55.7(14) ?
C31 P1 C11 C15 3 3 3 3 -126.3(16) ?
Pd P1 C21 C22 3 3 3 3 -66.0(16) ?
Pd P1 C21 C26 3 3 3 3 111.2(13) ?
C11 P1 C21 C22 3 3 3 3 63.3(17) ?
C11 P1 C21 C26 3 3 3 3 -119.4(14) ?
C31 P1 C21 C22 3 3 3 3 171.7(15) ?
C31 P1 C21 C26 3 3 3 3 -11.1(15) ?
Pd P1 C31 C32 3 3 3 3 155.1(13) ?
Pd P1 C31 C36 3 3 3 3 -20.8(17) ?
C11 P1 C31 C32 3 3 3 3 23.4(17) ?
C11 P1 C31 C36 3 3 3 3 -152.4(15) ?
C21 P1 C31 C32 3 3 3 3 -83.9(16) ?
C21 P1 C31 C36 3 3 3 3 100.2(15) ?
Fe C11 C12 Fe 3 3 3 3 .00(13) ?
Fe C11 C12 C13 3 3 3 3 58.7(10) ?
Fe C11 C12 H12 3 3 3 3 -121.6(17) ?
P1 C11 C12 Fe 3 3 3 3 118.6(12) ?
P1 C11 C12 C13 3 3 3 3 177.3(12) ?
P1 C11 C12 H12 3 3 3 3 -3(2) ?
C15 C11 C12 Fe 3 3 3 3 -59.8(11) ?
C15 C11 C12 C13 3 3 3 3 -1.1(17) ?
C15 C11 C12 H12 3 3 3 3 178.5(15) ?
Fe C11 C15 Fe 3 3 3 3 .0(3) ?
Fe C11 C15 C14 3 3 3 3 -61.1(11) ?
Fe C11 C15 H15 3 3 3 3 119.7(18) ?
P1 C11 C15 Fe 3 3 3 3 -118.3(15) ?
P1 C11 C15 C14 3 3 3 3 -179.5(13) ?
P1 C11 C15 H15 3 3 3 3 1(3) ?
C12 C11 C15 Fe 3 3 3 3 59.9(11) ?
C12 C11 C15 C14 3 3 3 3 -1.2(18) ?
C12 C11 C15 H15 3 3 3 3 179.6(15) ?
Fe C12 C13 Fe 3 3 3 3 .0(3) ?
Fe C12 C13 C14 3 3 3 3 62.0(14) ?
Fe C12 C13 H13 3 3 3 3 -118.4(18) ?
C11 C12 C13 Fe 3 3 3 3 -58.7(10) ?
C11 C12 C13 C14 3 3 3 3 3.3(19) ?
C11 C12 C13 H13 3 3 3 3 -177.1(17) ?
H12 C12 C13 Fe 3 3 3 3 121.6(17) ?
H12 C12 C13 C14 3 3 3 3 -176.4(16) ?
H12 C12 C13 H13 3 3 3 3 3(3) ?
Fe C13 C14 Fe 3 3 3 3 .0(2) ?
Fe C13 C14 C15 3 3 3 3 55.8(12) ?
Fe C13 C14 H14 3 3 3 3 -122(2) ?
C12 C13 C14 Fe 3 3 3 3 -59.9(13) ?
C12 C13 C14 C15 3 3 3 3 -4(2) ?
C12 C13 C14 H14 3 3 3 3 177.7(18) ?
H13 C13 C14 Fe 3 3 3 3 121(2) ?
H13 C13 C14 C15 3 3 3 3 176.3(17) ?
H13 C13 C14 H14 3 3 3 3 -2(3) ?
Fe C14 C15 Fe 3 3 3 3 -.0(3) ?
Fe C14 C15 C11 3 3 3 3 59.0(11) ?
Fe C14 C15 H15 3 3 3 3 -121.8(18) ?
C13 C14 C15 Fe 3 3 3 3 -55.8(13) ?
C13 C14 C15 C11 3 3 3 3 3(2) ?
C13 C14 C15 H15 3 3 3 3 -177.6(16) ?
H14 C14 C15 Fe 3 3 3 3 123(2) ?
H14 C14 C15 C11 3 3 3 3 -178.5(17) ?
H14 C14 C15 H15 3 3 3 3 0(3) ?
P1 C21 C22 C23 3 3 3 3 179.1(15) ?
P1 C21 C22 H22 3 3 3 3 0(3) ?
C26 C21 C22 C23 3 3 3 3 2(3) ?
C26 C21 C22 H22 3 3 3 3 -177.9(18) ?
P1 C21 C26 C25 3 3 3 3 -179.3(14) ?
P1 C21 C26 H26 3 3 3 3 2(2) ?
C22 C21 C26 C25 3 3 3 3 -2(3) ?
C22 C21 C26 H26 3 3 3 3 178.8(18) ?
C21 C22 C23 C24 3 3 3 3 0(3) ?
C21 C22 C23 H23 3 3 3 3 -180(2) ?
H22 C22 C23 C24 3 3 3 3 -179(2) ?
H22 C22 C23 H23 3 3 3 3 0(4) ?
C22 C23 C24 C25 3 3 3 3 -4(4) ?
C22 C23 C24 H24 3 3 3 3 177(2) ?
H23 C23 C24 C25 3 3 3 3 177(2) ?
H23 C23 C24 H24 3 3 3 3 -2(4) ?
C23 C24 C25 C26 3 3 3 3 4(4) ?
C23 C24 C25 H25 3 3 3 3 -174(2) ?
H24 C24 C25 C26 3 3 3 3 -177(2) ?
H24 C24 C25 H25 3 3 3 3 5(4) ?
C24 C25 C26 C21 3 3 3 3 0(3) ?
C24 C25 C26 H26 3 3 3 3 178(2) ?
H25 C25 C26 C21 3 3 3 3 177.2(19) ?
H25 C25 C26 H26 3 3 3 3 -4(3) ?
P1 C31 C32 C33 3 3 3 3 -172.8(15) ?
P1 C31 C32 H32 3 3 3 3 7(3) ?
C36 C31 C32 C33 3 3 3 3 3(3) ?
C36 C31 C32 H32 3 3 3 3 -176.7(17) ?
P1 C31 C36 C35 3 3 3 3 172.7(16) ?
P1 C31 C36 H36 3 3 3 3 -6(3) ?
C32 C31 C36 C35 3 3 3 3 -3(3) ?
C32 C31 C36 H36 3 3 3 3 177.6(17) ?
C31 C32 C33 C34 3 3 3 3 0(3) ?
C31 C32 C33 H33 3 3 3 3 -178.8(17) ?
H32 C32 C33 C34 3 3 3 3 179.8(18) ?
H32 C32 C33 H33 3 3 3 3 1(3) ?
C32 C33 C34 C35 3 3 3 3 -3(3) ?
C32 C33 C34 H34 3 3 3 3 177.7(19) ?
H33 C33 C34 C35 3 3 3 3 175.8(19) ?
H33 C33 C34 H34 3 3 3 3 -4(3) ?
C33 C34 C35 C36 3 3 3 3 3(3) ?
C33 C34 C35 H35 3 3 3 3 -176(2) ?
H34 C34 C35 C36 3 3 3 3 -178(2) ?
H34 C34 C35 H35 3 3 3 3 3(3) ?
C34 C35 C36 C31 3 3 3 3 0(3) ?
C34 C35 C36 H36 3 3 3 3 179.4(19) ?
H35 C35 C36 C31 3 3 3 3 179.1(19) ?
H35 C35 C36 H36 3 3 3 3 -2(3) ?
Pd P2 C41 Fe 3 3 3 3 58.9(13) ?
Pd P2 C41 C42 3 3 3 3 153.7(15) ?
Pd P2 C41 C45 3 3 3 3 -27.4(14) ?
C51 P2 C41 Fe 3 3 3 3 -174.8(12) ?
C51 P2 C41 C42 3 3 3 3 -80.0(18) ?
C51 P2 C41 C45 3 3 3 3 98.9(14) ?
C61 P2 C41 Fe 3 3 3 3 -62.7(14) ?
C61 P2 C41 C42 3 3 3 3 32.1(18) ?
C61 P2 C41 C45 3 3 3 3 -149.0(12) ?
Pd P2 C51 C52 3 3 3 3 -93.1(16) ?
Pd P2 C51 C56 3 3 3 3 85.1(14) ?
C41 P2 C51 C52 3 3 3 3 147.6(15) ?
C41 P2 C51 C56 3 3 3 3 -34.2(16) ?
C61 P2 C51 C52 3 3 3 3 34.3(16) ?
C61 P2 C51 C56 3 3 3 3 -147.5(14) ?
Pd P2 C61 C62 3 3 3 3 5.2(16) ?
Pd P2 C61 C66 3 3 3 3 -169.9(12) ?
C41 P2 C61 C62 3 3 3 3 124.9(14) ?
C41 P2 C61 C66 3 3 3 3 -50.2(16) ?
C51 P2 C61 C62 3 3 3 3 -126.3(14) ?
C51 P2 C61 C66 3 3 3 3 58.6(15) ?
Fe C41 C42 Fe 3 3 3 3 -.0(3) ?
Fe C41 C42 C43 3 3 3 3 -57.6(12) ?
Fe C41 C42 H42 3 3 3 3 123(2) ?
P2 C41 C42 Fe 3 3 3 3 -119.1(15) ?
P2 C41 C42 C43 3 3 3 3 -176.8(13) ?
P2 C41 C42 H42 3 3 3 3 4(3) ?
C45 C41 C42 Fe 3 3 3 3 61.9(10) ?
C45 C41 C42 C43 3 3 3 3 4.2(18) ?
C45 C41 C42 H42 3 3 3 3 -175.4(17) ?
Fe C41 C45 Fe 3 3 3 3 -.0(2) ?
Fe C41 C45 C44 3 3 3 3 58.5(11) ?
Fe C41 C45 H45 3 3 3 3 -121.0(15) ?
P2 C41 C45 Fe 3 3 3 3 118.6(11) ?
P2 C41 C45 C44 3 3 3 3 177.1(11) ?
P2 C41 C45 H45 3 3 3 3 -2(2) ?
C42 C41 C45 Fe 3 3 3 3 -62.3(10) ?
C42 C41 C45 C44 3 3 3 3 -3.8(17) ?
C42 C41 C45 H45 3 3 3 3 176.8(15) ?
Fe C42 C43 Fe 3 3 3 3 -.0(3) ?
Fe C42 C43 C44 3 3 3 3 -60.0(12) ?
Fe C42 C43 H43 3 3 3 3 119(2) ?
C41 C42 C43 Fe 3 3 3 3 56.8(11) ?
C41 C42 C43 C44 3 3 3 3 -3(2) ?
C41 C42 C43 H43 3 3 3 3 175.7(17) ?
H42 C42 C43 Fe 3 3 3 3 -124(2) ?
H42 C42 C43 C44 3 3 3 3 176.5(17) ?
H42 C42 C43 H43 3 3 3 3 -5(3) ?
Fe C43 C44 Fe 3 3 3 3 .00(14) ?
Fe C43 C44 C45 3 3 3 3 -59.2(11) ?
Fe C43 C44 H44 3 3 3 3 123.5(18) ?
C42 C43 C44 Fe 3 3 3 3 59.9(12) ?
C42 C43 C44 C45 3 3 3 3 0(2) ?
C42 C43 C44 H44 3 3 3 3 -176.6(17) ?
H43 C43 C44 Fe 3 3 3 3 -119(2) ?
H43 C43 C44 C45 3 3 3 3 -178.1(17) ?
H43 C43 C44 H44 3 3 3 3 5(3) ?
Fe C44 C45 Fe 3 3 3 3 .0(3) ?
Fe C44 C45 C41 3 3 3 3 -57.7(11) ?
Fe C44 C45 H45 3 3 3 3 121.8(15) ?
C43 C44 C45 Fe 3 3 3 3 59.7(13) ?
C43 C44 C45 C41 3 3 3 3 2.0(18) ?
C43 C44 C45 H45 3 3 3 3 -178.6(15) ?
H44 C44 C45 Fe 3 3 3 3 -123.0(17) ?
H44 C44 C45 C41 3 3 3 3 179.3(15) ?
H44 C44 C45 H45 3 3 3 3 -1(3) ?
P2 C51 C52 C53 3 3 3 3 176.4(14) ?
P2 C51 C52 H52 3 3 3 3 -4(3) ?
C56 C51 C52 C53 3 3 3 3 -2(3) ?
C56 C51 C52 H52 3 3 3 3 178.2(17) ?
P2 C51 C56 C55 3 3 3 3 -178.0(15) ?
P2 C51 C56 H56 3 3 3 3 0(2) ?
C52 C51 C56 C55 3 3 3 3 0(3) ?
C52 C51 C56 H56 3 3 3 3 179.1(16) ?
C51 C52 C53 C54 3 3 3 3 0(3) ?
C51 C52 C53 H53 3 3 3 3 179.7(17) ?
H52 C52 C53 C54 3 3 3 3 -179.8(19) ?
H52 C52 C53 H53 3 3 3 3 0(3) ?
C52 C53 C54 C55 3 3 3 3 3(3) ?
C52 C53 C54 H54 3 3 3 3 -177.9(19) ?
H53 C53 C54 C55 3 3 3 3 -176.5(19) ?
H53 C53 C54 H54 3 3 3 3 3(3) ?
C53 C54 C55 C56 3 3 3 3 -5(3) ?
C53 C54 C55 H55 3 3 3 3 176(2) ?
H54 C54 C55 C56 3 3 3 3 176.2(19) ?
H54 C54 C55 H55 3 3 3 3 -3(3) ?
C54 C55 C56 C51 3 3 3 3 3(3) ?
C54 C55 C56 H56 3 3 3 3 -175.8(18) ?
H55 C55 C56 C51 3 3 3 3 -177.4(19) ?
H55 C55 C56 H56 3 3 3 3 4(3) ?
P2 C61 C62 C63 3 3 3 3 -170.6(15) ?
P2 C61 C62 H62 3 3 3 3 8(2) ?
C66 C61 C62 C63 3 3 3 3 5(3) ?
C66 C61 C62 H62 3 3 3 3 -176.4(16) ?
P2 C61 C66 C65 3 3 3 3 176.6(14) ?
P2 C61 C66 H66 3 3 3 3 -5(2) ?
C62 C61 C66 C65 3 3 3 3 1(3) ?
C62 C61 C66 H66 3 3 3 3 179.8(17) ?
C61 C62 C63 C64 3 3 3 3 -9(3) ?
C61 C62 C63 H63 3 3 3 3 171.4(19) ?
H62 C62 C63 C64 3 3 3 3 172(2) ?
H62 C62 C63 H63 3 3 3 3 -8(3) ?
C62 C63 C64 C65 3 3 3 3 7(4) ?
C62 C63 C64 H64 3 3 3 3 -173(3) ?
H63 C63 C64 C65 3 3 3 3 -174(2) ?
H63 C63 C64 H64 3 3 3 3 6(4) ?
C63 C64 C65 C66 3 3 3 3 0(4) ?
C63 C64 C65 H65 3 3 3 3 -179(2) ?
H64 C64 C65 C66 3 3 3 3 179(3) ?
H64 C64 C65 H65 3 3 3 3 0(4) ?
C64 C65 C66 C61 3 3 3 3 -3(3) ?
C64 C65 C66 H66 3 3 3 3 178(2) ?
H65 C65 C66 C61 3 3 3 3 175.6(17) ?
H65 C65 C66 H66 3 3 3 3 -3(3) ?
